data_4328053
loop_
_publ_author_name
'Chris Ritchie'
'Val\'erie Baslon'
'Evan G. Moore'
'Christian Reber'
'Colette Boskovic'

_publ_contact_author_address 'School of Chemistry, University of Melbourne, Victoria 3010, Australia'
_publ_contact_author_email c.boskovic@unimelb.edu.au
_publ_contact_author_fax '+61 3 9347 5180'
_publ_contact_author_name 'Dr. Colette Boskovic'
_publ_contact_author_phone '+61 3 8344 4971'
_publ_section_title
;
 Sensitization of Lanthanoid Luminescence by Organic and Inorganic Ligands
 in Lanthanoid-Organic-Polyoxometalates
;
_journal_name_full 'Inorganic Chemistry'
_journal_page_first 1142
_journal_page_last 1151
_journal_paper_doi 10.1021/ic202349u
_journal_volume 51
_journal_year 2012
_chemical_formula_moiety ' K8.5, Na, H0.5(H20 Tb2 As2 W19 O76 C24 N4), 30 (H2O)'
_chemical_formula_sum 'C24 H80.5 As2 K8.5 N4 Na O106 Tb2 W19'
_chemical_formula_weight 6437.53
_chemical_name_systematic
; 
 ? 
;
_space_group_IT_number 14
_symmetry_cell_setting monoclinic
_symmetry_space_group_name_Hall '-P 2ybc'
_symmetry_space_group_name_H-M 'P 1 21/c 1'
_atom_sites_solution_hydrogens none
_atom_sites_solution_primary direct
_atom_sites_solution_secondary difmap
_audit_creation_method SHELXL-97
_cell_angle_alpha 90.00
_cell_angle_beta 103.3060(10)
_cell_angle_gamma 90.00
_cell_formula_units_Z 4
_cell_length_a 18.1721(2)
_cell_length_b 27.0832(3)
_cell_length_c 25.6972(2)
_cell_measurement_reflns_used 32068
_cell_measurement_temperature 130(2)
_cell_measurement_theta_max 68.2632
_cell_measurement_theta_min 2.9871
_cell_volume 12307.6(2)
_computing_cell_refinement
; 
CrysAlis RED, Oxford Diffraction Ltd., 
Version 1.171.32.15 (release 10-01-2008 CrysAlis171 .NET) 
(compiled Jan 10 2008,16:37:18) 
;
_computing_data_collection
; 
CrysAlis CCD, Oxford Diffraction Ltd., 
Version 1.171.32.15 (release 10-01-2008 CrysAlis171 .NET) 
(compiled Jan 10 2008,16:37:18) 
;
_computing_data_reduction
; 
CrysAlis RED, Oxford Diffraction Ltd., 
Version 1.171.32.15 (release 10-01-2008 CrysAlis171 .NET) 
(compiled Jan 10 2008,16:37:18) 
;
_computing_structure_refinement 'SHELXL-97 (Sheldrick, 1997)'
_computing_structure_solution 'SHELXS-97 (Sheldrick, 1990)'
_diffrn_ambient_temperature 130(2)
_diffrn_detector_area_resol_mean 16.0711
_diffrn_measured_fraction_theta_full 0.982
_diffrn_measured_fraction_theta_max 0.982
_diffrn_measurement_device_type 'XCalibur S CCD diffractometer'
_diffrn_measurement_method 'omega scans'
_diffrn_radiation_monochromator graphite
_diffrn_radiation_source 'fine-focus sealed tube'
_diffrn_radiation_type CuK\a
_diffrn_radiation_wavelength 1.54184
_diffrn_reflns_av_R_equivalents 0.0604
_diffrn_reflns_av_sigmaI/netI 0.0624
_diffrn_reflns_limit_h_max 21
_diffrn_reflns_limit_h_min -21
_diffrn_reflns_limit_k_max 32
_diffrn_reflns_limit_k_min -31
_diffrn_reflns_limit_l_max 30
_diffrn_reflns_limit_l_min -27
_diffrn_reflns_number 68857
_diffrn_reflns_theta_full 68.32
_diffrn_reflns_theta_max 68.32
_diffrn_reflns_theta_min 2.98
_exptl_absorpt_coefficient_mu 41.808
_exptl_absorpt_correction_T_max 0.239
_exptl_absorpt_correction_T_min 0.054
_exptl_absorpt_correction_type analytical
_exptl_absorpt_process_details
;
CrysAlis RED, Oxford Diffraction Ltd.,
Version 1.171.32.15 (release 10-01-2008 CrysAlis171 .NET)
(compiled Jan 10 2008,16:37:18)
empirical absorption correction using spherical harmonics,
 implemented in SCALE3 ABSPACK scaling algorithm.
;
_exptl_crystal_colour Colourless
_exptl_crystal_density_diffrn 3.523
_exptl_crystal_description Plate
_exptl_crystal_F_000 11520
_exptl_crystal_size_max 0.17
_exptl_crystal_size_mid 0.13
_exptl_crystal_size_min 0.08
_refine_diff_density_max 2.973
_refine_diff_density_min -2.834
_refine_diff_density_rms 0.378
_refine_ls_extinction_method none
_refine_ls_goodness_of_fit_ref 0.960
_refine_ls_hydrogen_treatment none
_refine_ls_matrix_type full
_refine_ls_number_parameters 1485
_refine_ls_number_reflns 22167
_refine_ls_number_restraints 0
_refine_ls_restrained_S_all 0.960
_refine_ls_R_factor_all 0.0529
_refine_ls_R_factor_gt 0.0408
_refine_ls_shift/su_max 0.001
_refine_ls_shift/su_mean 0.000
_refine_ls_structure_factor_coef Fsqd
_refine_ls_weighting_details 'calc w=1/[\s^2^(Fo^2^)+(0.0572P)^2^+0.0000P] where P=(Fo^2^+2Fc^2^)/3'
_refine_ls_weighting_scheme calc
_refine_ls_wR_factor_gt 0.0927
_refine_ls_wR_factor_ref 0.0962
_reflns_number_gt 17839
_reflns_number_total 22167
_reflns_threshold_expression >2sigma(I)
_cod_data_source_file ic202349u_si_002_1.cif
_cod_data_source_block compound1
_cod_depositor_comments
;

2024-01-11
Z value and formula fixed to values more according to usual
chemical conventions.                 miguel
;
_cod_original_formula_sum 'C48 H161 As4 K17 N8 Na2 O212 Tb4 W38'
_cod_original_formula_weight 12875.07
_cod_original_formula_moiety ' K17, Na2 H1(H40 Tb4 As4 W38 O152 C48 N8), 60 (H2O)'
_cod_original_formula_units_Z 2
_cod_database_code 4328053

loop_
_symmetry_equiv_pos_as_xyz
'x, y, z'
'-x, y+1/2, -z+1/2'
'-x, -y, -z'
'x, -y-1/2, z-1/2'

loop_
_atom_site_label
_atom_site_type_symbol
_atom_site_fract_x
_atom_site_fract_y
_atom_site_fract_z
_atom_site_U_iso_or_equiv
_atom_site_adp_type
_atom_site_occupancy
_atom_site_symmetry_multiplicity
_atom_site_calc_flag
_atom_site_refinement_flags
_atom_site_disorder_assembly
_atom_site_disorder_group
W1 W -0.16196(2) 0.497781(18) 0.252144(17) 0.00683(9) Uani 1 1 d . . .
W2 W -0.03148(2) 0.389435(18) 0.269780(17) 0.00814(10) Uani 1 1 d . . .
W3 W -0.02236(3) 0.395851(18) 0.401204(17) 0.00920(10) Uani 1 1 d . . .
W4 W -0.16278(3) 0.295743(18) 0.203010(17) 0.00840(10) Uani 1 1 d . . .
W5 W -0.02839(2) 0.284062(18) 0.335161(17) 0.00794(10) Uani 1 1 d . . .
W6 W 0.16163(3) 0.133451(18) 0.255825(18) 0.00892(10) Uani 1 1 d . . .
W7 W 0.16484(2) 0.133945(18) 0.113251(17) 0.00819(10) Uani 1 1 d . . .
W8 W 0.28273(3) 0.210371(18) 0.222176(18) 0.00911(10) Uani 1 1 d . . .
W9 W 0.34003(3) 0.133337(18) 0.328555(17) 0.00786(10) Uani 1 1 d . . .
W10 W 0.30977(2) 0.095970(18) 0.065014(17) 0.00818(10) Uani 1 1 d . . .
W11 W 0.44077(3) 0.173390(18) 0.164211(18) 0.00922(10) Uani 1 1 d . . .
W12 W 0.50188(2) 0.094736(18) 0.278728(17) 0.00766(10) Uani 1 1 d . . .
W13 W 0.49219(2) 0.057644(18) 0.153318(17) 0.00835(10) Uani 1 1 d . . .
W14 W 0.66080(3) 0.316978(18) 0.372516(18) 0.00928(10) Uani 1 1 d . . .
W15 W 0.70296(3) 0.254726(18) 0.258759(17) 0.00868(10) Uani 1 1 d . . .
W16 W 0.81901(2) 0.358814(18) 0.455138(16) 0.00750(10) Uani 1 1 d . . .
W17 W 0.81287(3) 0.245166(18) 0.395495(18) 0.00925(10) Uani 1 1 d . . .
W18 W 0.38741(2) -0.054773(18) 0.176156(17) 0.00673(9) Uani 1 1 d . . .
W19 W 0.35977(3) -0.161012(18) 0.357190(17) 0.00880(10) Uani 1 1 d . . .
As1 As -0.19954(6) 0.36553(4) 0.31374(4) 0.0063(2) Uani 1 1 d . . .
As2 As 0.32036(6) 0.07503(4) 0.20731(4) 0.0054(2) Uani 1 1 d . . .
Tb1 Tb 0.18398(3) -0.00117(2) 0.09484(2) 0.00733(12) Uani 1 1 d . . .
Tb2 Tb 0.37911(3) -0.01515(2) 0.32689(2) 0.00771(13) Uani 1 1 d . . .
K1 K 0.20199(14) -0.08036(10) 0.37032(10) 0.0198(5) Uani 1 1 d . . .
K2 K 0.47988(14) 0.23865(10) 0.30417(10) 0.0213(5) Uani 1 1 d . . .
K3 K 0.06176(16) 0.67913(11) 0.28183(11) 0.0249(6) Uani 1 1 d . . .
K4 K 0.29470(16) 0.30114(12) 0.33169(12) 0.0296(6) Uani 1 1 d . . .
K5 K 0.4244(2) 0.21196(13) 0.55871(13) 0.0449(10) Uani 1 1 d . . .
K6 K 0.0327(2) 0.14143(15) 0.37672(14) 0.0416(8) Uani 1 1 d . . .
K7 K -0.0098(2) 0.76541(16) 0.39506(14) 0.0451(8) Uani 1 1 d . . .
K8 K 0.1703(3) 0.4373(2) 0.3440(2) 0.0655(12) Uani 1 1 d . . .
K9 K 0.0254(5) 0.5765(3) 0.4548(3) 0.0506(19) Uani 0.50 1 d P . .
C1 C -0.0026(6) 0.5354(5) 0.3296(4) 0.015(2) Uani 1 1 d . . .
C2 C 0.0730(7) 0.5494(5) 0.3427(6) 0.025(3) Uani 1 1 d . . .
C3 C 0.1128(7) 0.5536(6) 0.3031(6) 0.027(3) Uani 1 1 d . . .
C4 C 0.0746(8) 0.5425(5) 0.2494(5) 0.023(3) Uani 1 1 d . . .
C5 C -0.0015(6) 0.5279(5) 0.2404(5) 0.016(2) Uani 1 1 d . . .
C6 C 0.3763(6) -0.2771(4) 0.3901(4) 0.013(2) Uani 1 1 d . . .
C7 C 0.3780(7) -0.3175(5) 0.4239(5) 0.017(2) Uani 1 1 d . . .
C8 C 0.3583(8) -0.3106(5) 0.4716(5) 0.026(3) Uani 1 1 d . . .
C9 C 0.3391(8) -0.2653(5) 0.4873(5) 0.023(3) Uani 1 1 d . . .
C10 C 0.3409(7) -0.2249(5) 0.4525(5) 0.018(2) Uani 1 1 d . . .
C11 C 0.3231(7) -0.1740(5) 0.4643(4) 0.016(2) Uani 1 1 d . . .
C12 C 0.3386(7) 0.0091(5) 0.4397(4) 0.020(3) Uani 1 1 d . . .
C13 C 0.4162(6) 0.0334(5) 0.4504(4) 0.015(2) Uani 1 1 d . . .
C14 C 0.4441(8) 0.0597(5) 0.4959(5) 0.023(3) Uani 1 1 d . . .
C15 C 0.5237(7) 0.0441(5) 0.4195(4) 0.018(2) Uani 1 1 d . . .
C16 C 0.5566(8) 0.0718(5) 0.4661(5) 0.025(3) Uani 1 1 d . . .
C17 C 0.5181(8) 0.0792(5) 0.5040(5) 0.024(3) Uani 1 1 d . . .
C18 C 0.4705(6) 0.3930(5) 0.3407(4) 0.015(2) Uani 1 1 d . . .
C19 C 0.5049(6) 0.4118(5) 0.3963(5) 0.015(2) Uani 1 1 d . . .
C20 C 0.4675(7) 0.4066(6) 0.4379(5) 0.024(3) Uani 1 1 d . . .
C21 C 0.5038(8) 0.4241(6) 0.4875(5) 0.028(3) Uani 1 1 d . . .
C22 C 0.5743(8) 0.4464(6) 0.4951(5) 0.026(3) Uani 1 1 d . . .
C23 C 0.6056(7) 0.4513(5) 0.4507(4) 0.015(2) Uani 1 1 d . . .
C24 C 0.0463(7) 0.0144(5) 0.3152(4) 0.021(3) Uani 1 1 d . . .
N1 N -0.0384(5) 0.5248(4) 0.2790(4) 0.0134(19) Uiso 1 1 d . . .
N2 N 0.3583(5) -0.2315(4) 0.4044(3) 0.0117(18) Uani 1 1 d . . .
N3 N 0.4550(6) 0.0251(4) 0.4126(3) 0.0129(19) Uani 1 1 d . . .
N4 N 0.5714(5) 0.4332(4) 0.4025(4) 0.0116(18) Uani 1 1 d . . .
Na1 Na 0.2322(3) 0.2360(2) 0.4716(2) 0.0310(12) Uani 1 1 d . . .
O1 O -0.1747(5) 0.5652(3) 0.2340(3) 0.0136(16) Uani 1 1 d . . .
O2 O -0.1766(4) 0.5062(3) 0.3168(3) 0.0131(16) Uani 1 1 d . . .
O3 O -0.1112(4) 0.4372(3) 0.2638(3) 0.0079(14) Uiso 1 1 d . . .
O4 O 0.0244(5) 0.4152(3) 0.2313(3) 0.0172(17) Uani 1 1 d . . .
O5 O -0.1048(4) 0.3539(3) 0.2156(3) 0.0114(15) Uani 1 1 d . . .
O6 O -0.0974(4) 0.3565(3) 0.3282(3) 0.0136(15) Uiso 1 1 d . . .
O7 O 0.0202(4) 0.3269(3) 0.3912(3) 0.0150(16) Uani 1 1 d . . .
O8 O 0.0175(4) 0.3288(3) 0.2890(3) 0.0073(14) Uani 1 1 d . . .
O9 O -0.0928(4) 0.2581(3) 0.3760(3) 0.0154(16) Uani 1 1 d . . .
O10 O 0.0176(4) 0.4152(3) 0.3384(3) 0.0109(15) Uani 1 1 d . . .
O11 O 0.0556(4) 0.4134(3) 0.4496(3) 0.0145(16) Uani 1 1 d . . .
O12 O -0.0835(4) 0.4477(3) 0.3933(3) 0.0141(16) Uani 1 1 d . . .
O13 O -0.0801(4) 0.3616(3) 0.4443(3) 0.0139(16) Uani 1 1 d . . .
O14 O -0.2247(5) 0.3204(3) 0.2643(3) 0.0138(16) Uani 1 1 d . . .
O15 O -0.2301(4) 0.2415(3) 0.2131(3) 0.0125(15) Uani 1 1 d . . .
O16 O 0.0392(4) 0.2377(3) 0.3421(3) 0.0150(16) Uani 1 1 d . . .
O17 O 0.2756(5) 0.2739(3) 0.2171(3) 0.0165(17) Uani 1 1 d . . .
O18 O 0.1874(4) 0.1996(3) 0.2428(3) 0.0121(15) Uani 1 1 d . . .
O19 O 0.2332(4) 0.1866(3) 0.1544(3) 0.0096(14) Uani 1 1 d . . .
O20 O 0.1370(4) 0.1231(3) 0.1813(3) 0.0103(15) Uani 1 1 d . . .
O21 O 0.2236(4) 0.1395(3) 0.0599(3) 0.0109(15) Uani 1 1 d . . .
O22 O 0.1253(4) 0.0749(3) 0.0897(3) 0.0097(14) Uiso 1 1 d . . .
O23 O 0.2564(4) 0.0409(3) 0.0451(3) 0.0075(13) Uiso 1 1 d . . .
O24 O 0.3340(4) 0.1146(3) 0.0068(3) 0.0144(16) Uani 1 1 d . . .
O25 O 0.4006(5) 0.0619(3) 0.0988(3) 0.0149(16) Uani 1 1 d . . .
O26 O 0.5556(4) 0.0331(3) 0.1203(3) 0.0192(18) Uani 1 1 d . . .
O27 O 0.4522(4) -0.0004(3) 0.1778(3) 0.0068(13) Uiso 1 1 d . . .
O28 O 0.3813(4) -0.0509(3) 0.2423(3) 0.0094(14) Uani 1 1 d . . .
O29 O 0.3069(4) -0.0245(3) 0.1401(3) 0.0141(15) Uiso 1 1 d . . .
O30 O 0.2697(4) 0.0867(3) 0.1417(3) 0.0089(14) Uiso 1 1 d . . .
O31 O 0.5066(4) 0.1261(3) 0.1423(3) 0.0149(16) Uani 1 1 d . . .
O32 O 0.4124(4) 0.1002(3) 0.2033(3) 0.0103(15) Uani 1 1 d . . .
O33 O 0.5497(4) 0.0669(3) 0.2248(3) 0.0068(14) Uani 1 1 d . . .
O34 O 0.4644(4) 0.0383(3) 0.2952(3) 0.0096(14) Uani 1 1 d . . .
O35 O 0.3396(4) 0.0672(3) 0.3290(3) 0.0102(15) Uani 1 1 d . . .
O36 O 0.3700(4) 0.1493(3) 0.3958(3) 0.0147(16) Uani 1 1 d . . .
O37 O 0.4365(4) 0.1350(3) 0.3081(3) 0.0108(15) Uani 1 1 d . . .
O38 O 0.2313(4) 0.1409(3) 0.3242(3) 0.0100(15) Uani 1 1 d . . .
O39 O 0.2876(4) 0.1265(3) 0.2396(3) 0.0075(14) Uiso 1 1 d . . .
O40 O 0.3785(4) 0.2022(3) 0.2058(3) 0.0103(15) Uani 1 1 d . . .
O41 O 0.4791(4) 0.2267(3) 0.1437(3) 0.0149(16) Uani 1 1 d . . .
O42 O 0.3297(4) 0.2032(3) 0.2952(3) 0.0109(15) Uani 1 1 d . . .
O43 O 0.5843(4) 0.1032(3) 0.3272(3) 0.0162(17) Uani 1 1 d . . .
O44 O 0.3655(4) 0.1566(3) 0.1078(3) 0.0101(15) Uani 1 1 d . . .
O45 O 0.5147(4) 0.1634(3) 0.2379(3) 0.0094(14) Uani 1 1 d . . .
O46 O 0.5711(4) 0.3073(3) 0.3831(3) 0.0127(15) Uani 1 1 d . . .
O47 O 0.6476(4) 0.2025(3) 0.2419(3) 0.0147(16) Uani 1 1 d . . .
O48 O 0.7706(4) 0.2327(3) 0.3192(3) 0.0128(15) Uiso 1 1 d . . .
O49 O 0.8288(4) 0.1859(3) 0.4200(3) 0.0147(16) Uani 1 1 d . . .
O50 O 0.7852(4) 0.3282(3) 0.3694(3) 0.0121(15) Uani 1 1 d . . .
O51 O 0.7081(4) 0.2540(3) 0.3959(3) 0.0086(14) Uani 1 1 d . . .
O52 O 0.6497(4) 0.2901(3) 0.3028(3) 0.0110(14) Uiso 1 1 d . . .
O53 O 0.6512(4) 0.3803(3) 0.3407(3) 0.0129(15) Uiso 1 1 d . . .
O54 O 0.7125(4) 0.3415(3) 0.4409(3) 0.0127(15) Uani 1 1 d . . .
O55 O 0.7984(4) 0.4205(3) 0.4352(3) 0.0173(17) Uani 1 1 d . . .
O56 O 0.8388(5) 0.2832(3) 0.4574(3) 0.0162(17) Uani 1 1 d . . .
O57 O 0.8367(5) 0.3608(3) 0.5239(3) 0.0171(17) Uani 1 1 d . . .
O58 O 0.3414(4) -0.1005(3) 0.3329(3) 0.0128(15) Uani 1 1 d . . .
O59 O 0.3574(4) -0.2023(3) 0.2997(3) 0.0100(14) Uiso 1 1 d . . .
O60 O 0.2412(5) -0.1747(3) 0.3440(3) 0.0157(16) Uani 1 1 d . . .
O61 O 0.3337(5) -0.1413(3) 0.4286(3) 0.0155(16) Uani 1 1 d . . .
O62 O 0.3057(6) -0.1620(4) 0.5056(4) 0.027(2) Uani 1 1 d . . .
O63 O 0.4117(5) 0.3688(4) 0.3310(4) 0.027(2) Uani 1 1 d . . .
O64 O 0.5073(4) 0.4054(3) 0.3058(3) 0.0121(15) Uani 1 1 d . . .
O65 O 0.2983(6) 0.0163(6) 0.4712(4) 0.049(4) Uani 1 1 d . . .
O66 O 0.3215(4) -0.0180(3) 0.3982(3) 0.0172(17) Uani 1 1 d . . .
O67 O 0.1126(4) -0.0022(3) 0.3162(3) 0.0137(16) Uani 1 1 d . . .
O68 O 0.0187(6) 0.0200(6) 0.3533(4) 0.046(3) Uani 1 1 d . . .
O100 O 0.2485(4) -0.0219(3) 0.2852(3) 0.0120(15) Uiso 1 1 d . . .
O101 O 0.4923(5) -0.0623(3) 0.3529(3) 0.0188(17) Uani 1 1 d . . .
O102 O 0.1364(9) -0.1269(6) 0.4405(6) 0.061(4) Uani 1 1 d . . .
O103 O 0.1503(9) -0.0152(6) 0.4433(6) 0.061(4) Uani 1 1 d . . .
O104 O 0.1678(8) 0.0921(7) 0.4038(5) 0.063(4) Uani 1 1 d . . .
O105 O -0.0534(8) 0.1104(5) 0.4473(6) 0.056(3) Uani 1 1 d . . .
O106 O 0.4919(6) 0.3177(4) 0.2343(4) 0.031(2) Uani 1 1 d . . .
O107 O 0.5804(6) 0.1911(4) 0.3865(4) 0.030(2) Uani 1 1 d . . .
O108 O 0.4312(6) 0.2749(4) 0.4015(4) 0.031(2) Uani 1 1 d . . .
O109 O 0.1708(8) 0.3502(8) 0.2741(7) 0.074(5) Uani 1 1 d . . .
O110 O 0.2537(6) 0.3641(4) 0.4025(4) 0.038(3) Uani 1 1 d . . .
O111 O 0.1649(5) 0.3137(4) 0.4591(4) 0.027(2) Uani 1 1 d . . .
O112 O 0.1100(8) 0.1997(5) 0.4687(5) 0.051(3) Uani 1 1 d . . .
O113 O 0.5429(5) 0.1588(3) 0.6167(3) 0.0150(17) Uani 1 1 d . . .
O114 O 0.3709(8) 0.1721(6) 0.6437(6) 0.062(4) Uani 1 1 d . . .
O115 O 0.2669(7) 0.2440(5) 0.5694(4) 0.041(3) Uani 1 1 d . . .
O116 O 0.3103(7) 0.1631(4) 0.4878(4) 0.036(2) Uani 1 1 d . . .
O117 O 0.3546(6) 0.2818(4) 0.4850(4) 0.035(2) Uani 1 1 d . . .
O118 O 0.2048(6) 0.2337(4) 0.3739(4) 0.036(2) Uani 1 1 d . . .
O119 O 0.4933(6) 0.1955(4) 0.4636(4) 0.034(2) Uani 1 1 d . . .
O120 O 0.2448(11) 0.4908(6) 0.4335(5) 0.065(4) Uani 1 1 d . . .
O121 O 0.1116(7) 0.6548(4) 0.1926(4) 0.036(2) Uani 1 1 d . . .
O122 O -0.0746(4) 0.6419(3) 0.2288(3) 0.0167(17) Uani 1 1 d . . .
O123 O 0.0513(5) 0.6677(4) 0.3842(4) 0.030(2) Uani 1 1 d . . .
O124 O 0.0949(4) 0.7680(3) 0.2297(3) 0.0110(15) Uani 1 1 d . . .
O125 O 0.1199(4) 0.7634(3) 0.3399(3) 0.0166(17) Uani 1 1 d . . .
O126 O 0.1380(9) 0.7734(6) 0.4497(4) 0.061(4) Uani 1 1 d . . .
O127 O -0.0086(9) 0.8690(6) 0.3766(6) 0.060(4) Uani 1 1 d . . .
O128 O -0.0109(5) 0.7314(4) 0.5009(4) 0.031(2) Uani 1 1 d . . .
O129 O -0.1604(10) 0.7981(11) 0.3815(9) 0.110(9) Uani 1 1 d . . .
O130 O -0.0515(6) 0.7526(4) 0.2869(4) 0.029(2) Uani 1 1 d . . .
O131 O -0.0921(5) 0.6734(3) 0.4169(3) 0.0178(17) Uani 1 1 d . . .
O132 O 0.1039(5) 0.0008(3) 0.0079(3) 0.0209(18) Uani 1 1 d . . .
O200 O 0.1988(9) 0.5804(7) 0.1605(6) 0.071(5) Uani 1 1 d . . .
O201 O 0.2523(6) 0.5903(5) 0.4157(4) 0.037(2) Uani 1 1 d . . .
O202 O 0.7086(6) 0.0750(5) 0.2388(5) 0.046(3) Uani 1 1 d . . .
O203 O 0.2272(6) 0.6432(4) 0.3197(4) 0.034(2) Uani 1 1 d . . .
O204 O 0.3194(10) 0.4130(7) 0.2407(7) 0.025(4) Uiso 0.50 1 d P . .
O205 O 0.2830(12) 0.5954(9) 0.0905(8) 0.035(7) Uiso 0.49(4) 1 d P A 1
O206 O 0.227(2) 0.5886(15) 0.0485(14) 0.078(12) Uiso 0.51(4) 1 d P A 2
O215 O 0.9293(12) 0.8751(9) 0.4666(8) 0.089(6) Uiso 1 1 d . . .
O207 O 0.2808(13) 0.0081(9) 0.5706(8) 0.093(6) Uiso 1 1 d . . .
O208 O 0.8794(13) 0.9860(9) 0.3700(9) 0.048(7) Uiso 0.59(4) 1 d P B 1
O209 O 0.8844(16) 1.0146(11) 0.4042(11) 0.038(9) Uiso 0.41(4) 1 d P B 2
O216 O 0.9239(13) 1.0146(9) 0.4750(8) 0.093(6) Uiso 1 1 d . . .
O210 O 0.6370(15) 0.9355(11) 0.3530(10) 0.112(8) Uiso 1 1 d . C 1
O211 O 0.595(3) 0.9682(18) 0.2922(16) 0.194(17) Uiso 1 1 d . D 2
O217 O 0.2890(15) 0.4894(11) 0.3128(9) 0.110(7) Uiso 1 1 d . . .
O212 O 0.1967(14) 0.3588(10) 0.1726(10) 0.037(8) Uiso 0.44(4) 1 d P E 1
O213 O 0.1771(12) 0.3975(9) 0.1763(8) 0.040(7) Uiso 0.56(4) 1 d P E 2
O214 O 0.7890(18) 0.9044(13) 0.4758(12) 0.134(10) Uiso 1 1 d . . .

loop_
_atom_site_aniso_label
_atom_site_aniso_U_11
_atom_site_aniso_U_22
_atom_site_aniso_U_33
_atom_site_aniso_U_23
_atom_site_aniso_U_13
_atom_site_aniso_U_12
W1 0.00521(19) 0.0084(2) 0.00546(19) -0.00004(16) -0.00167(15) 0.00081(17)
W2 0.0058(2) 0.0093(2) 0.0087(2) 0.00061(17) 0.00016(15) 0.00155(17)
W3 0.0079(2) 0.0087(2) 0.0079(2) -0.00110(17) -0.00485(16) 0.00001(17)
W4 0.0098(2) 0.0089(2) 0.00483(19) -0.00122(16) -0.00169(15) 0.00000(18)
W5 0.0063(2) 0.0083(2) 0.0074(2) 0.00006(16) -0.00228(15) 0.00283(17)
W6 0.0068(2) 0.0083(2) 0.0108(2) -0.00046(17) 0.00009(16) 0.00065(17)
W7 0.0056(2) 0.0077(2) 0.0088(2) 0.00148(17) -0.00325(15) 0.00040(17)
W8 0.0088(2) 0.0065(2) 0.0103(2) -0.00001(17) -0.00148(16) -0.00041(17)
W9 0.0080(2) 0.0073(2) 0.0066(2) -0.00108(16) -0.00157(15) -0.00033(17)
W10 0.0072(2) 0.0103(2) 0.00549(19) 0.00191(17) -0.00174(15) -0.00195(18)
W11 0.0073(2) 0.0101(2) 0.0087(2) 0.00187(17) -0.00138(16) -0.00308(18)
W12 0.0050(2) 0.0092(2) 0.0067(2) 0.00023(16) -0.00297(15) -0.00174(17)
W13 0.0054(2) 0.0116(2) 0.0073(2) 0.00104(17) -0.00016(15) -0.00125(17)
W14 0.0070(2) 0.0095(2) 0.0108(2) 0.00356(17) 0.00110(16) 0.00083(18)
W15 0.0076(2) 0.0102(2) 0.0058(2) -0.00125(16) -0.00343(15) 0.00004(18)
W16 0.0074(2) 0.0089(2) 0.00415(19) -0.00007(16) -0.00287(15) -0.00062(17)
W17 0.0090(2) 0.0082(2) 0.0090(2) 0.00293(17) -0.00091(16) 0.00186(18)
W18 0.00470(19) 0.0088(2) 0.00540(19) -0.00127(16) -0.00155(15) -0.00015(17)
W19 0.0097(2) 0.0077(2) 0.0078(2) 0.00009(17) -0.00056(16) -0.00060(17)
As1 0.0052(5) 0.0072(5) 0.0055(5) 0.0005(4) -0.0010(4) 0.0010(4)
As2 0.0036(4) 0.0064(5) 0.0050(4) 0.0007(4) -0.0013(3) -0.0005(4)
Tb1 0.0059(3) 0.0084(3) 0.0058(3) 0.0017(2) -0.0024(2) -0.0005(2)
Tb2 0.0071(3) 0.0087(3) 0.0052(3) -0.0003(2) -0.0030(2) -0.0004(2)
K1 0.0203(12) 0.0159(12) 0.0211(11) 0.0017(9) 0.0005(9) 0.0015(10)
K2 0.0196(12) 0.0210(13) 0.0196(12) -0.0014(10) -0.0034(9) -0.0042(10)
K3 0.0247(13) 0.0213(14) 0.0263(13) -0.0033(10) 0.0009(10) -0.0082(11)
K4 0.0241(13) 0.0307(16) 0.0331(14) -0.0083(12) 0.0049(11) -0.0019(12)
K5 0.057(2) 0.0286(17) 0.0311(15) -0.0048(13) -0.0275(15) 0.0103(16)
K6 0.0414(18) 0.043(2) 0.0374(16) 0.0037(15) 0.0031(13) 0.0007(16)
K7 0.0473(19) 0.052(2) 0.0328(16) 0.0006(15) 0.0026(14) 0.0017(17)
K8 0.048(2) 0.060(3) 0.084(3) -0.001(2) 0.006(2) -0.001(2)
K9 0.041(4) 0.055(5) 0.052(4) 0.003(4) 0.003(3) 0.002(4)
C1 0.004(5) 0.018(6) 0.019(5) 0.000(4) -0.008(4) -0.001(4)
C2 0.015(6) 0.021(7) 0.038(7) -0.002(6) 0.004(5) 0.002(5)
C3 0.008(5) 0.036(8) 0.035(7) -0.004(6) 0.001(5) -0.002(5)
C4 0.023(6) 0.020(7) 0.027(6) -0.003(5) 0.008(5) -0.014(5)
C5 0.010(5) 0.018(6) 0.022(6) 0.004(5) 0.006(4) -0.005(4)
C6 0.009(5) 0.013(6) 0.015(5) -0.001(4) 0.000(4) -0.001(4)
C7 0.015(5) 0.016(6) 0.016(5) 0.002(4) -0.004(4) 0.000(5)
C8 0.037(7) 0.021(7) 0.022(6) 0.007(5) 0.011(5) -0.005(6)
C9 0.033(7) 0.019(7) 0.020(6) 0.001(5) 0.009(5) 0.007(6)
C10 0.019(6) 0.016(6) 0.019(6) 0.004(5) 0.005(4) -0.003(5)
C11 0.018(5) 0.015(6) 0.015(5) 0.003(4) 0.000(4) -0.002(5)
C12 0.018(6) 0.031(7) 0.008(5) -0.009(5) -0.003(4) 0.001(5)
C13 0.012(5) 0.017(6) 0.013(5) 0.001(4) -0.005(4) -0.004(5)
C14 0.030(7) 0.020(7) 0.012(5) 0.006(5) -0.010(5) 0.004(5)
C15 0.019(6) 0.014(6) 0.014(5) 0.008(5) -0.009(4) -0.003(5)
C16 0.031(7) 0.022(7) 0.016(6) 0.005(5) -0.006(5) -0.006(6)
C17 0.037(7) 0.011(6) 0.018(6) -0.001(5) -0.006(5) -0.005(5)
C18 0.011(5) 0.017(6) 0.019(5) -0.008(5) 0.006(4) 0.001(4)
C19 0.011(5) 0.013(6) 0.020(6) 0.002(4) 0.005(4) 0.001(4)
C20 0.018(6) 0.032(8) 0.024(6) 0.008(5) 0.009(5) -0.003(5)
C21 0.031(7) 0.034(8) 0.023(6) 0.001(6) 0.015(5) 0.005(6)
C22 0.024(6) 0.036(8) 0.020(6) 0.000(5) 0.008(5) -0.004(6)
C23 0.021(6) 0.018(6) 0.009(5) -0.002(4) 0.005(4) 0.002(5)
C24 0.017(6) 0.034(8) 0.010(5) -0.004(5) 0.001(4) 0.011(5)
N2 0.011(4) 0.010(5) 0.010(4) 0.002(3) -0.004(3) -0.004(4)
N3 0.019(5) 0.007(4) 0.009(4) -0.002(3) -0.003(3) 0.000(4)
N4 0.012(4) 0.005(4) 0.018(4) 0.005(3) 0.004(3) 0.006(4)
Na1 0.023(3) 0.041(3) 0.026(3) -0.001(2) -0.001(2) 0.013(2)
O1 0.019(4) 0.003(4) 0.017(4) 0.004(3) 0.002(3) 0.004(3)
O2 0.010(3) 0.022(4) 0.007(3) 0.003(3) 0.000(3) -0.003(3)
O4 0.016(4) 0.019(4) 0.017(4) 0.004(3) 0.005(3) -0.003(3)
O5 0.009(3) 0.007(4) 0.014(3) 0.000(3) -0.005(3) -0.006(3)
O7 0.012(4) 0.017(4) 0.014(4) 0.001(3) -0.002(3) 0.005(3)
O8 0.003(3) 0.008(4) 0.011(3) 0.002(3) 0.002(2) 0.004(3)
O9 0.010(3) 0.020(4) 0.016(4) 0.004(3) 0.000(3) 0.004(3)
O10 0.012(3) 0.005(4) 0.017(4) 0.000(3) 0.005(3) 0.001(3)
O11 0.009(3) 0.014(4) 0.017(4) -0.002(3) -0.006(3) -0.001(3)
O12 0.014(4) 0.012(4) 0.017(4) 0.006(3) 0.006(3) 0.008(3)
O13 0.013(4) 0.010(4) 0.017(4) 0.009(3) -0.001(3) -0.003(3)
O14 0.020(4) 0.009(4) 0.011(3) -0.006(3) 0.001(3) -0.001(3)
O15 0.015(4) 0.006(4) 0.016(4) 0.000(3) 0.001(3) 0.000(3)
O16 0.013(4) 0.015(4) 0.014(4) 0.000(3) -0.004(3) 0.012(3)
O17 0.018(4) 0.017(4) 0.013(4) 0.001(3) 0.002(3) 0.000(3)
O18 0.006(3) 0.013(4) 0.016(4) -0.002(3) 0.000(3) -0.001(3)
O19 0.008(3) 0.010(4) 0.010(3) -0.003(3) -0.001(3) 0.002(3)
O20 0.009(3) 0.014(4) 0.006(3) 0.002(3) -0.003(2) 0.002(3)
O21 0.012(3) 0.013(4) 0.006(3) 0.005(3) -0.001(3) 0.007(3)
O24 0.015(4) 0.017(4) 0.011(3) 0.006(3) 0.002(3) 0.001(3)
O25 0.019(4) 0.019(4) 0.006(3) -0.003(3) 0.001(3) -0.002(3)
O26 0.012(4) 0.024(5) 0.020(4) -0.001(3) 0.000(3) -0.002(3)
O28 0.011(3) 0.008(4) 0.007(3) -0.001(3) -0.002(3) -0.006(3)
O31 0.016(4) 0.013(4) 0.013(4) 0.003(3) -0.003(3) -0.006(3)
O32 0.010(3) 0.017(4) 0.003(3) 0.002(3) 0.001(2) 0.003(3)
O33 0.005(3) 0.010(4) 0.006(3) 0.000(3) 0.005(2) 0.002(3)
O34 0.009(3) 0.012(4) 0.009(3) 0.000(3) 0.004(3) 0.003(3)
O35 0.009(3) 0.019(4) 0.002(3) 0.001(3) 0.001(2) -0.003(3)
O36 0.016(4) 0.016(4) 0.011(3) 0.000(3) 0.001(3) 0.000(3)
O37 0.009(3) 0.008(4) 0.015(3) -0.004(3) 0.002(3) 0.001(3)
O38 0.015(4) 0.008(4) 0.005(3) -0.005(3) -0.001(3) -0.001(3)
O40 0.011(3) 0.008(4) 0.010(3) -0.002(3) -0.001(3) -0.002(3)
O41 0.009(3) 0.011(4) 0.023(4) 0.003(3) 0.000(3) -0.002(3)
O42 0.011(3) 0.015(4) 0.006(3) 0.001(3) 0.000(3) 0.001(3)
O43 0.009(3) 0.020(4) 0.018(4) -0.001(3) -0.001(3) -0.004(3)
O44 0.008(3) 0.012(4) 0.010(3) 0.007(3) 0.001(3) -0.004(3)
O45 0.007(3) 0.013(4) 0.006(3) 0.004(3) -0.002(2) -0.001(3)
O46 0.010(3) 0.010(4) 0.018(4) -0.001(3) 0.002(3) 0.000(3)
O47 0.009(3) 0.008(4) 0.025(4) -0.006(3) 0.000(3) -0.004(3)
O49 0.014(4) 0.012(4) 0.015(4) 0.005(3) -0.005(3) 0.001(3)
O50 0.009(3) 0.017(4) 0.008(3) -0.005(3) -0.002(3) 0.006(3)
O51 0.014(3) 0.006(4) 0.006(3) 0.001(3) 0.002(3) 0.003(3)
O54 0.011(4) 0.016(4) 0.011(3) -0.005(3) 0.004(3) 0.003(3)
O55 0.006(3) 0.020(4) 0.024(4) 0.007(3) 0.001(3) -0.002(3)
O56 0.019(4) 0.010(4) 0.016(4) -0.005(3) -0.004(3) 0.008(3)
O57 0.026(4) 0.023(5) 0.003(3) 0.000(3) 0.004(3) -0.001(4)
O58 0.008(3) 0.014(4) 0.013(3) 0.001(3) -0.003(3) -0.003(3)
O60 0.016(4) 0.018(4) 0.013(4) -0.001(3) 0.001(3) 0.004(3)
O61 0.023(4) 0.011(4) 0.012(4) -0.001(3) 0.004(3) 0.000(3)
O62 0.039(5) 0.020(5) 0.025(5) -0.002(4) 0.014(4) 0.000(4)
O63 0.016(4) 0.036(6) 0.029(5) 0.001(4) 0.007(3) -0.012(4)
O64 0.009(3) 0.007(4) 0.017(4) 0.004(3) -0.003(3) -0.005(3)
O65 0.028(5) 0.095(11) 0.026(5) -0.033(6) 0.013(4) -0.014(6)
O66 0.013(4) 0.025(5) 0.011(4) -0.001(3) -0.003(3) -0.006(3)
O67 0.015(4) 0.015(4) 0.012(3) -0.001(3) 0.005(3) 0.002(3)
O68 0.034(6) 0.082(10) 0.027(5) 0.002(6) 0.019(4) 0.012(6)
O101 0.013(4) 0.010(4) 0.030(4) -0.003(3) -0.002(3) 0.000(3)
O102 0.054(8) 0.065(10) 0.072(9) 0.010(8) 0.027(7) 0.008(7)
O103 0.063(9) 0.062(10) 0.060(8) -0.002(7) 0.018(7) 0.008(8)
O104 0.052(8) 0.084(11) 0.053(7) 0.038(8) 0.012(6) 0.000(8)
O105 0.055(8) 0.042(8) 0.075(9) 0.008(7) 0.022(7) 0.013(6)
O106 0.028(5) 0.037(6) 0.026(5) 0.003(4) 0.003(4) 0.004(4)
O107 0.032(5) 0.022(5) 0.030(5) 0.001(4) -0.003(4) -0.007(4)
O108 0.032(5) 0.029(6) 0.034(5) 0.002(4) 0.010(4) -0.006(4)
O109 0.039(7) 0.089(13) 0.084(11) -0.010(10) -0.008(7) -0.003(8)
O110 0.042(6) 0.037(6) 0.025(5) -0.007(4) -0.009(4) 0.001(5)
O111 0.014(4) 0.029(5) 0.030(5) -0.010(4) -0.009(3) 0.009(4)
O112 0.055(8) 0.047(8) 0.046(7) -0.005(6) 0.004(6) 0.008(6)
O113 0.019(4) 0.010(4) 0.010(3) -0.001(3) -0.009(3) 0.004(3)
O114 0.036(7) 0.065(10) 0.081(10) -0.010(8) 0.007(6) 0.008(7)
O115 0.040(6) 0.039(7) 0.042(6) -0.015(5) 0.007(5) 0.007(5)
O116 0.044(6) 0.031(6) 0.035(5) -0.008(4) 0.013(4) 0.001(5)
O117 0.041(6) 0.022(5) 0.041(6) -0.001(4) 0.009(4) 0.006(5)
O118 0.025(5) 0.037(6) 0.043(6) -0.016(5) 0.002(4) 0.007(5)
O119 0.032(5) 0.030(6) 0.035(5) -0.004(4) -0.003(4) -0.009(4)
O120 0.107(13) 0.057(9) 0.033(6) 0.011(6) 0.022(7) 0.006(9)
O121 0.046(6) 0.032(6) 0.031(5) 0.003(4) 0.011(4) -0.004(5)
O122 0.006(3) 0.014(4) 0.029(4) 0.000(3) 0.002(3) 0.001(3)
O123 0.025(5) 0.038(6) 0.027(5) 0.008(4) 0.007(4) 0.002(4)
O124 0.008(3) 0.014(4) 0.009(3) 0.002(3) -0.003(3) 0.001(3)
O125 0.015(4) 0.019(4) 0.015(4) 0.005(3) 0.003(3) -0.010(3)
O126 0.095(11) 0.075(10) 0.010(5) 0.015(5) 0.009(5) 0.012(9)
O127 0.072(10) 0.049(8) 0.066(8) 0.002(7) 0.030(7) 0.000(7)
O128 0.017(4) 0.047(6) 0.025(5) -0.001(4) -0.006(3) 0.001(4)
O129 0.046(9) 0.17(2) 0.118(15) -0.082(17) 0.021(9) -0.036(12)
O130 0.029(5) 0.021(5) 0.034(5) 0.004(4) 0.001(4) -0.014(4)
O131 0.017(4) 0.013(4) 0.019(4) -0.002(3) -0.003(3) 0.001(3)
O132 0.023(4) 0.017(4) 0.016(4) -0.003(3) -0.009(3) 0.000(4)
O200 0.058(9) 0.084(12) 0.068(9) 0.005(8) 0.009(7) 0.029(9)
O201 0.038(6) 0.044(7) 0.029(5) 0.000(5) 0.008(4) 0.007(5)
O202 0.013(4) 0.058(8) 0.063(7) 0.009(6) 0.003(4) 0.002(5)
O203 0.039(6) 0.030(6) 0.032(5) 0.005(4) 0.004(4) -0.010(5)

loop_
_atom_type_symbol
_atom_type_description
_atom_type_scat_dispersion_real
_atom_type_scat_dispersion_imag
_atom_type_scat_source
O O 0.0492 0.0322 'International Tables Vol C Tables 4.2.6.8 and 6.1.1.4'
Tb Tb -9.1472 9.1891 'International Tables Vol C Tables 4.2.6.8 and 6.1.1.4'
W W -5.4734 5.5774 'International Tables Vol C Tables 4.2.6.8 and 6.1.1.4'
As As -0.9300 1.0051 'International Tables Vol C Tables 4.2.6.8 and 6.1.1.4'
C C 0.0181 0.0091 'International Tables Vol C Tables 4.2.6.8 and 6.1.1.4'
N N 0.0311 0.0180 'International Tables Vol C Tables 4.2.6.8 and 6.1.1.4'
K K 0.3868 1.0657 'International Tables Vol C Tables 4.2.6.8 and 6.1.1.4'
Na Na 0.1353 0.1239 'International Tables Vol C Tables 4.2.6.8 and 6.1.1.4'

loop_
_geom_angle_atom_site_label_1
_geom_angle_atom_site_label_2
_geom_angle_atom_site_label_3
_geom_angle
_geom_angle_site_symmetry_1
_geom_angle_site_symmetry_3
O100 W1 O2 104.4(3) 2 .
O100 W1 O3 99.8(3) 2 .
O2 W1 O3 98.0(3) . .
O100 W1 O1 96.7(4) 2 .
O2 W1 O1 94.1(4) . .
O3 W1 O1 156.3(3) . .
O100 W1 O67 92.5(3) 2 2
O2 W1 O67 162.9(3) . 2
O3 W1 O67 81.2(3) . 2
O1 W1 O67 81.2(3) . 2
O100 W1 N1 164.1(3) 2 .
O2 W1 N1 91.4(3) . .
O3 W1 N1 79.7(3) . .
O1 W1 N1 79.8(3) . .
O67 W1 N1 71.6(3) 2 .
O100 W1 K1 51.6(3) 2 2
O2 W1 K1 146.2(3) . 2
O3 W1 K1 68.3(2) . 2
O1 W1 K1 110.6(2) . 2
O67 W1 K1 49.1(2) 2 2
N1 W1 K1 114.8(2) . 2
O4 W2 O8 101.5(4) . .
O4 W2 O10 99.8(4) . .
O8 W2 O10 89.1(3) . .
O4 W2 O3 102.4(4) . .
O8 W2 O3 155.8(3) . .
O10 W2 O3 90.7(3) . .
O4 W2 O5 100.8(4) . .
O8 W2 O5 87.8(3) . .
O10 W2 O5 159.4(3) . .
O3 W2 O5 84.0(3) . .
O4 W2 O6 174.6(3) . .
O8 W2 O6 77.1(3) . .
O10 W2 O6 75.1(3) . .
O3 W2 O6 79.5(3) . .
O5 W2 O6 84.4(3) . .
O4 W2 K8 62.5(3) . .
O8 W2 K8 80.1(2) . .
O10 W2 K8 41.4(2) . .
O3 W2 K8 114.7(2) . .
O5 W2 K8 156.4(3) . .
O6 W2 K8 112.1(2) . .
O11 W3 O12 104.7(4) . .
O11 W3 O13 100.5(4) . .
O12 W3 O13 92.1(4) . .
O11 W3 O10 96.9(4) . .
O12 W3 O10 92.0(3) . .
O13 W3 O10 160.4(3) . .
O11 W3 O7 94.0(3) . .
O12 W3 O7 161.3(3) . .
O13 W3 O7 84.6(3) . .
O10 W3 O7 85.4(3) . .
O11 W3 O6 161.3(3) . .
O12 W3 O6 92.0(3) . .
O13 W3 O6 87.0(3) . .
O10 W3 O6 73.8(3) . .
O7 W3 O6 69.4(3) . .
O11 W3 K9 55.6(3) . 3_566
O12 W3 K9 78.8(3) . 3_566
O13 W3 K9 53.3(3) . 3_566
O10 W3 K9 146.2(3) . 3_566
O7 W3 K9 113.1(3) . 3_566
O6 W3 K9 138.2(2) . 3_566
O125 W4 O60 101.4(4) 2_545 2
O125 W4 O5 102.6(4) 2_545 .
O60 W4 O5 93.9(3) 2 .
O125 W4 O15 95.2(4) 2_545 .
O60 W4 O15 90.0(3) 2 .
O5 W4 O15 160.6(3) . .
O125 W4 O124 94.7(3) 2_545 2_545
O60 W4 O124 163.1(3) 2 2_545
O5 W4 O124 87.5(3) . 2_545
O15 W4 O124 83.4(3) . 2_545
O125 W4 O14 166.9(4) 2_545 .
O60 W4 O14 83.8(3) 2 .
O5 W4 O14 88.9(3) . .
O15 W4 O14 72.6(3) . .
O124 W4 O14 79.3(3) 2_545 .
O125 W4 K3 48.4(3) 2_545 2_545
O60 W4 K3 138.6(3) 2 2_545
O5 W4 K3 117.4(2) . 2_545
O15 W4 K3 69.5(2) . 2_545
O124 W4 K3 52.5(2) 2_545 2_545
O14 W4 K3 120.5(2) . 2_545
O125 W4 K1 101.0(3) 2_545 2
O60 W4 K1 42.5(3) 2 2
O5 W4 K1 52.1(2) . 2
O15 W4 K1 131.9(2) . 2
O124 W4 K1 138.8(2) 2_545 2
O14 W4 K1 91.0(2) . 2
K3 W4 K1 147.85(6) 2_545 2
O16 W5 O124 102.7(3) . 2_545
O16 W5 O9 100.9(4) . .
O124 W5 O9 93.0(3) 2_545 .
O16 W5 O7 99.8(3) . .
O124 W5 O7 155.3(3) 2_545 .
O9 W5 O7 92.6(4) . .
O16 W5 O8 96.7(4) . .
O124 W5 O8 83.4(3) 2_545 .
O9 W5 O8 162.4(3) . .
O7 W5 O8 84.0(3) . .
O16 W5 O6 168.3(4) . .
O124 W5 O6 84.3(3) 2_545 .
O9 W5 O6 88.0(3) . .
O7 W5 O6 71.9(3) . .
O8 W5 O6 74.6(3) . .
O16 W5 K3 63.5(2) . 2_545
O124 W5 K3 39.3(2) 2_545 2_545
O9 W5 K3 98.3(3) . 2_545
O7 W5 K3 161.4(2) . 2_545
O8 W5 K3 89.8(2) . 2_545
O6 W5 K3 123.24(18) . 2_545
O16 W5 K6 31.5(3) . .
O124 W5 K6 95.4(3) 2_545 .
O9 W5 K6 70.6(3) . .
O7 W5 K6 109.1(2) . .
O8 W5 K6 126.8(2) . .
O6 W5 K6 158.5(2) . .
K3 W5 K6 61.33(6) 2_545 .
O122 W6 O1 101.0(4) 2_545 2_545
O122 W6 O20 103.6(3) 2_545 .
O1 W6 O20 89.3(3) 2_545 .
O122 W6 O18 101.0(4) 2_545 .
O1 W6 O18 157.8(3) 2_545 .
O20 W6 O18 88.4(3) . .
O122 W6 O38 102.8(4) 2_545 .
O1 W6 O38 86.6(3) 2_545 .
O20 W6 O38 153.5(3) . .
O18 W6 O38 85.7(3) . .
O122 W6 O39 175.5(3) 2_545 .
O1 W6 O39 81.6(3) 2_545 .
O20 W6 O39 80.0(3) . .
O18 W6 O39 76.3(3) . .
O38 W6 O39 73.5(3) . .
O122 W6 K3 27.8(3) 2_545 2_545
O1 W6 K3 114.4(2) 2_545 2_545
O20 W6 K3 79.4(2) . 2_545
O18 W6 K3 86.8(2) . 2_545
O38 W6 K3 125.8(2) . 2_545
O39 W6 K3 153.65(17) . 2_545
O131 W7 O22 101.1(4) 2_545 .
O131 W7 O21 97.1(4) 2_545 .
O22 W7 O21 94.2(3) . .
O131 W7 O20 99.5(4) 2_545 .
O22 W7 O20 90.1(3) . .
O21 W7 O20 161.7(3) . .
O131 W7 O19 96.5(3) 2_545 .
O22 W7 O19 162.1(3) . .
O21 W7 O19 86.7(3) . .
O20 W7 O19 83.8(3) . .
O131 W7 O30 170.3(3) 2_545 .
O22 W7 O30 81.3(3) . .
O21 W7 O30 73.3(3) . .
O20 W7 O30 89.9(3) . .
O19 W7 O30 81.9(3) . .
O131 W7 K9 62.1(3) 2_545 2_545
O22 W7 K9 40.2(3) . 2_545
O21 W7 K9 107.2(3) . 2_545
O20 W7 K9 87.4(2) . 2_545
O19 W7 K9 155.1(3) . 2_545
O30 W7 K9 121.4(2) . 2_545
O17 W8 O19 105.1(3) . .
O17 W8 O42 100.8(3) . .
O19 W8 O42 153.8(3) . .
O17 W8 O40 99.0(4) . .
O19 W8 O40 91.3(3) . .
O42 W8 O40 88.9(3) . .
O17 W8 O18 96.5(4) . .
O19 W8 O18 86.3(3) . .
O42 W8 O18 86.6(3) . .
O40 W8 O18 164.4(3) . .
O17 W8 O39 172.4(3) . .
O19 W8 O39 80.3(3) . .
O42 W8 O39 73.6(3) . .
O40 W8 O39 86.1(3) . .
O18 W8 O39 78.3(3) . .
O17 W8 K4 52.2(3) . .
O19 W8 K4 149.6(2) . .
O42 W8 K4 51.6(2) . .
O40 W8 K4 110.4(2) . .
O18 W8 K4 78.0(2) . .
O39 W8 K4 120.76(18) . .
O17 W8 K2 83.5(3) . .
O19 W8 K2 140.6(2) . .
O42 W8 K2 46.7(2) . .
O40 W8 K2 49.3(2) . .
O18 W8 K2 131.7(2) . .
O39 W8 K2 95.84(17) . .
K4 W8 K2 63.98(6) . .
O36 W9 O35 104.0(3) . .
O36 W9 O37 99.6(3) . .
O35 W9 O37 91.8(3) . .
O36 W9 O38 96.4(3) . .
O35 W9 O38 95.7(3) . .
O37 W9 O38 160.1(3) . .
O36 W9 O42 99.3(3) . .
O35 W9 O42 156.6(3) . .
O37 W9 O42 82.4(3) . .
O38 W9 O42 83.5(3) . .
O36 W9 O39 168.7(3) . .
O35 W9 O39 85.6(3) . .
O37 W9 O39 85.7(3) . .
O38 W9 O39 76.6(3) . .
O42 W9 O39 71.4(3) . .
O36 W9 K2 85.0(3) . .
O35 W9 K2 136.4(2) . .
O37 W9 K2 44.7(2) . .
O38 W9 K2 126.1(2) . .
O42 W9 K2 43.7(2) . .
O39 W9 K2 92.03(19) . .
O24 W10 O23 103.0(4) . .
O24 W10 O25 99.7(4) . .
O23 W10 O25 94.7(3) . .
O24 W10 O21 97.2(3) . .
O23 W10 O21 96.4(3) . .
O25 W10 O21 157.1(3) . .
O24 W10 O44 92.1(3) . .
O23 W10 O44 164.9(3) . .
O25 W10 O44 83.0(3) . .
O21 W10 O44 81.1(3) . .
O24 W10 O30 168.9(3) . .
O23 W10 O30 84.0(3) . .
O25 W10 O30 88.1(3) . .
O21 W10 O30 73.2(3) . .
O44 W10 O30 81.0(3) . .
O41 W11 O44 104.4(3) . .
O41 W11 O40 99.3(4) . .
O44 W11 O40 96.7(3) . .
O41 W11 O31 98.4(4) . .
O44 W11 O31 90.3(3) . .
O40 W11 O31 158.8(3) . .
O41 W11 O45 99.5(3) . .
O44 W11 O45 155.8(3) . .
O40 W11 O45 83.3(3) . .
O31 W11 O45 82.2(3) . .
O41 W11 O32 168.8(3) . .
O44 W11 O32 86.0(3) . .
O40 W11 O32 83.6(3) . .
O31 W11 O32 76.9(3) . .
O45 W11 O32 69.9(3) . .
O41 W11 K2 84.4(3) . .
O44 W11 K2 142.4(3) . .
O40 W11 K2 45.8(2) . .
O31 W11 K2 125.1(2) . .
O45 W11 K2 43.8(2) . .
O32 W11 K2 90.01(18) . .
O41 W11 K5 30.7(2) . 4_565
O44 W11 K5 74.5(2) . 4_565
O40 W11 K5 95.7(2) . 4_565
O31 W11 K5 105.5(2) . 4_565
O45 W11 K5 129.7(2) . 4_565
O32 W11 K5 160.27(17) . 4_565
K2 W11 K5 103.65(6) . 4_565
O43 W12 O34 105.0(4) . .
O43 W12 O37 99.0(4) . .
O34 W12 O37 95.2(3) . .
O43 W12 O33 96.2(3) . .
O34 W12 O33 95.5(3) . .
O37 W12 O33 158.4(3) . .
O43 W12 O45 93.7(3) . .
O34 W12 O45 161.3(3) . .
O37 W12 O45 81.1(3) . .
O33 W12 O45 82.7(3) . .
O43 W12 O32 162.8(3) . .
O34 W12 O32 91.2(3) . .
O37 W12 O32 84.8(3) . .
O33 W12 O32 76.3(3) . .
O45 W12 O32 70.2(3) . .
O43 W12 K2 81.7(3) . .
O34 W12 K2 138.4(2) . .
O37 W12 K2 43.6(2) . .
O33 W12 K2 124.9(2) . .
O45 W12 K2 43.0(2) . .
O32 W12 K2 89.9(2) . .
O26 W13 O27 101.3(4) . .
O26 W13 O31 100.0(4) . .
O27 W13 O31 158.8(3) . .
O26 W13 O33 104.2(3) . .
O27 W13 O33 87.5(3) . .
O31 W13 O33 87.2(3) . .
O26 W13 O25 103.4(3) . .
O27 W13 O25 87.6(3) . .
O31 W13 O25 87.6(3) . .
O33 W13 O25 152.4(3) . .
O26 W13 O32 173.5(3) . .
O27 W13 O32 84.1(3) . .
O31 W13 O32 74.8(3) . .
O33 W13 O32 72.0(3) . .
O25 W13 O32 80.4(3) . .
O46 W14 O53 102.0(4) . .
O46 W14 O52 101.0(3) . .
O53 W14 O52 87.7(3) . .
O46 W14 O54 100.9(3) . .
O53 W14 O54 93.5(3) . .
O52 W14 O54 157.3(3) . .
O46 W14 O51 100.6(3) . .
O53 W14 O51 157.1(3) . .
O52 W14 O51 84.2(3) . .
O54 W14 O51 86.1(3) . .
O46 W14 O50 173.0(3) . .
O53 W14 O50 81.9(3) . .
O52 W14 O50 84.8(3) . .
O54 W14 O50 73.0(3) . .
O51 W14 O50 76.0(3) . .
O46 W14 K2 43.5(3) . .
O53 W14 K2 108.0(2) . .
O52 W14 K2 58.7(2) . .
O54 W14 K2 140.8(2) . .
O51 W14 K2 86.0(2) . .
O50 W14 K2 140.91(19) . .
O47 W15 O48 100.5(4) . .
O47 W15 O52 102.4(4) . .
O48 W15 O52 89.6(3) . .
O47 W15 O15 96.2(4) . 1_655
O48 W15 O15 93.5(3) . 1_655
O52 W15 O15 160.2(3) . 1_655
O47 W15 O59 95.8(3) . 2_655
O48 W15 O59 163.3(3) . 2_655
O52 W15 O59 83.6(3) . 2_655
O15 W15 O59 88.0(3) 1_655 2_655
O47 W15 O14 169.1(3) . 1_655
O48 W15 O14 86.2(3) . 1_655
O52 W15 O14 86.1(3) . 1_655
O15 W15 O14 74.6(3) 1_655 1_655
O59 W15 O14 78.2(3) 2_655 1_655
O57 W16 O55 104.2(4) . .
O57 W16 O13 100.8(4) . 1_655
O55 W16 O13 93.8(4) . 1_655
O57 W16 O54 98.2(4) . .
O55 W16 O54 92.2(3) . .
O13 W16 O54 157.9(3) 1_655 .
O57 W16 O56 90.6(4) . .
O55 W16 O56 165.2(3) . .
O13 W16 O56 83.0(3) 1_655 .
O54 W16 O56 85.7(3) . .
O57 W16 O50 159.8(4) . .
O55 W16 O50 94.1(3) . .
O13 W16 O50 85.9(3) 1_655 .
O54 W16 O50 72.4(3) . .
O56 W16 O50 71.2(3) . .
O57 W16 K9 53.3(3) . 3_666
O55 W16 K9 79.1(3) . 3_666
O13 W16 K9 56.5(3) 1_655 3_666
O54 W16 K9 145.6(3) . 3_666
O56 W16 K9 110.5(2) . 3_666
O50 W16 K9 140.8(2) . 3_666
O49 W17 O56 102.4(4) . .
O49 W17 O51 101.4(4) . .
O56 W17 O51 89.0(3) . .
O49 W17 O9 100.3(4) . 1_655
O56 W17 O9 93.2(4) . 1_655
O51 W17 O9 157.2(3) . 1_655
O49 W17 O48 101.5(4) . .
O56 W17 O48 155.8(3) . .
O51 W17 O48 82.3(3) . .
O9 W17 O48 86.5(3) 1_655 .
O49 W17 O50 174.1(3) . .
O56 W17 O50 73.3(3) . .
O51 W17 O50 74.8(3) . .
O9 W17 O50 84.1(3) 1_655 .
O48 W17 O50 82.6(3) . .
O28 W18 O29 104.9(4) . .
O28 W18 O27 96.4(3) . .
O29 W18 O27 95.1(3) . .
O28 W18 O53 100.1(3) . 2_645
O29 W18 O53 95.4(4) . 2_645
O27 W18 O53 157.5(3) . 2_645
O28 W18 O64 94.2(3) . 2_645
O29 W18 O64 160.9(3) . 2_645
O27 W18 O64 82.3(3) . 2_645
O53 W18 O64 81.3(3) 2_645 2_645
O28 W18 N4 164.6(3) . 2_645
O29 W18 N4 90.2(4) . 2_645
O27 W18 N4 78.8(3) . 2_645
O53 W18 N4 81.3(3) 2_645 2_645
O64 W18 N4 70.7(3) 2_645 2_645
O113 W19 O58 101.3(4) 3_656 .
O113 W19 O59 99.4(3) 3_656 .
O58 W19 O59 108.2(3) . .
O113 W19 O61 94.0(3) 3_656 .
O58 W19 O61 90.7(3) . .
O59 W19 O61 154.0(3) . .
O113 W19 O60 164.8(3) 3_656 .
O58 W19 O60 90.2(3) . .
O59 W19 O60 86.1(3) . .
O61 W19 O60 75.9(3) . .
O113 W19 N2 87.7(4) 3_656 .
O58 W19 N2 162.0(4) . .
O59 W19 N2 85.3(3) . .
O61 W19 N2 73.1(3) . .
O60 W19 N2 78.6(3) . .
O113 W19 K1 133.4(3) 3_656 .
O58 W19 K1 52.5(3) . .
O59 W19 K1 123.9(2) . .
O61 W19 K1 54.8(2) . .
O60 W19 K1 48.6(2) . .
N2 W19 K1 110.2(3) . .
O14 As1 O6 98.0(4) . .
O14 As1 O50 96.9(4) . 1_455
O6 As1 O50 95.5(3) . 1_455
O30 As2 O39 98.5(3) . .
O30 As2 O32 99.3(3) . .
O39 As2 O32 98.2(3) . .
O55 Tb1 O22 154.1(3) 2_645 .
O55 Tb1 O2 116.9(3) 2_645 2_545
O22 Tb1 O2 81.3(3) . 2_545
O55 Tb1 O23 97.2(3) 2_645 .
O22 Tb1 O23 81.0(3) . .
O2 Tb1 O23 131.5(3) 2_545 .
O55 Tb1 O29 74.3(3) 2_645 .
O22 Tb1 O29 129.8(3) . .
O2 Tb1 O29 78.5(3) 2_545 .
O23 Tb1 O29 79.1(3) . .
O55 Tb1 O12 71.1(3) 2_645 2_545
O22 Tb1 O12 99.8(3) . 2_545
O2 Tb1 O12 72.8(3) 2_545 2_545
O23 Tb1 O12 154.9(2) . 2_545
O29 Tb1 O12 116.9(3) . 2_545
O55 Tb1 O132 78.9(3) 2_645 .
O22 Tb1 O132 75.5(3) . .
O2 Tb1 O132 139.6(3) 2_545 .
O23 Tb1 O132 76.9(3) . .
O29 Tb1 O132 141.2(3) . .
O12 Tb1 O132 79.1(3) 2_545 .
O55 Tb1 K9 122.4(2) 2_645 2_545
O22 Tb1 K9 34.6(2) . 2_545
O2 Tb1 K9 90.1(2) 2_545 2_545
O23 Tb1 K9 99.9(2) . 2_545
O29 Tb1 K9 163.1(2) . 2_545
O12 Tb1 K9 70.5(2) 2_545 2_545
O132 Tb1 K9 52.9(3) . 2_545
O66 Tb2 O35 79.4(3) . .
O66 Tb2 O100 76.5(3) . .
O35 Tb2 O100 78.7(3) . .
O66 Tb2 O101 106.2(3) . .
O35 Tb2 O101 138.8(3) . .
O100 Tb2 O101 142.5(3) . .
O66 Tb2 O28 144.4(3) . .
O35 Tb2 O28 118.4(2) . .
O100 Tb2 O28 77.4(3) . .
O101 Tb2 O28 81.0(3) . .
O66 Tb2 O34 137.4(3) . .
O35 Tb2 O34 70.1(3) . .
O100 Tb2 O34 123.4(2) . .
O101 Tb2 O34 80.5(3) . .
O28 Tb2 O34 77.8(2) . .
O66 Tb2 O58 74.5(3) . .
O35 Tb2 O58 144.2(3) . .
O100 Tb2 O58 71.8(3) . .
O101 Tb2 O58 73.1(3) . .
O28 Tb2 O58 74.6(3) . .
O34 Tb2 O58 144.2(3) . .
O66 Tb2 N3 65.5(3) . .
O35 Tb2 N3 71.5(3) . .
O100 Tb2 N3 134.9(3) . .
O101 Tb2 N3 74.2(3) . .
O28 Tb2 N3 146.9(3) . .
O34 Tb2 N3 76.8(3) . .
O58 Tb2 N3 117.1(3) . .
O66 Tb2 K1 39.9(2) . .
O35 Tb2 K1 98.11(18) . .
O100 Tb2 K1 46.81(19) . .
O101 Tb2 K1 112.2(2) . .
O28 Tb2 K1 104.74(18) . .
O34 Tb2 K1 167.17(18) . .
O58 Tb2 K1 46.59(19) . .
N3 Tb2 K1 104.7(2) . .
O102 K1 O66 124.4(4) . .
O102 K1 O60 84.8(4) . .
O66 K1 O60 113.7(3) . .
O102 K1 O67 112.7(4) . .
O66 K1 O67 89.9(3) . .
O60 K1 O67 135.9(2) . .
O102 K1 O103 65.8(5) . .
O66 K1 O103 79.0(4) . .
O60 K1 O103 149.4(4) . .
O67 K1 O103 68.0(3) . .
O102 K1 O58 132.5(4) . .
O66 K1 O58 60.5(2) . .
O60 K1 O58 57.6(2) . .
O67 K1 O58 114.5(2) . .
O103 K1 O58 139.0(4) . .
O102 K1 O100 170.3(4) . .
O66 K1 O100 61.1(2) . .
O60 K1 O100 100.3(2) . .
O67 K1 O100 57.9(2) . .
O103 K1 O100 110.0(4) . .
O58 K1 O100 56.6(2) . .
O102 K1 O61 80.4(4) . .
O66 K1 O61 73.4(3) . .
O60 K1 O61 52.9(2) . .
O67 K1 O61 162.9(3) . .
O103 K1 O61 110.6(3) . .
O58 K1 O61 54.5(2) . .
O100 K1 O61 109.3(2) . .
O102 K1 O5 86.6(4) . 2_545
O66 K1 O5 147.8(3) . 2_545
O60 K1 O5 55.1(2) . 2_545
O67 K1 O5 84.8(2) . 2_545
O103 K1 O5 127.2(4) . 2_545
O58 K1 O5 93.1(2) . 2_545
O100 K1 O5 89.6(2) . 2_545
O61 K1 O5 107.5(2) . 2_545
O102 K1 W19 104.9(3) . .
O66 K1 W19 78.5(2) . .
O60 K1 W19 35.21(17) . .
O67 K1 W19 140.34(18) . .
O103 K1 W19 143.1(3) . .
O58 K1 W19 28.12(16) . .
O100 K1 W19 83.66(16) . .
O61 K1 W19 34.19(15) . .
O5 K1 W19 85.47(15) 2_545 .
O102 K1 W1 143.3(3) . 2_545
O66 K1 W1 81.82(18) . 2_545
O60 K1 W1 109.16(18) . 2_545
O67 K1 W1 35.05(16) . 2_545
O103 K1 W1 99.9(3) . 2_545
O58 K1 W1 81.09(16) . 2_545
O100 K1 W1 27.05(14) . 2_545
O61 K1 W1 135.35(18) . 2_545
O5 K1 W1 75.68(15) 2_545 2_545
W19 K1 W1 105.34(7) . 2_545
O102 K1 W4 81.9(4) . 2_545
O66 K1 W4 136.2(2) . 2_545
O60 K1 W4 26.41(16) . 2_545
O67 K1 W4 113.10(17) . 2_545
O103 K1 W4 143.4(4) . 2_545
O58 K1 W4 75.83(16) . 2_545
O100 K1 W4 99.00(16) . 2_545
O61 K1 W4 78.53(16) . 2_545
O5 K1 W4 29.00(14) 2_545 2_545
W19 K1 W4 59.75(4) . 2_545
W1 K1 W4 95.97(6) 2_545 2_545
O107 K2 O45 85.7(3) . .
O107 K2 O106 134.5(3) . .
O45 K2 O106 95.9(3) . .
O107 K2 O42 110.8(3) . .
O45 K2 O42 92.9(2) . .
O106 K2 O42 114.5(3) . .
O107 K2 O37 70.3(2) . .
O45 K2 O37 55.0(2) . .
O106 K2 O37 143.9(3) . .
O42 K2 O37 54.5(2) . .
O107 K2 O40 132.4(3) . .
O45 K2 O40 54.6(2) . .
O106 K2 O40 80.4(3) . .
O42 K2 O40 54.4(2) . .
O37 K2 O40 65.6(2) . .
O107 K2 O46 66.6(3) . .
O45 K2 O46 134.4(2) . .
O106 K2 O46 81.2(3) . .
O42 K2 O46 129.9(2) . .
O37 K2 O46 133.8(2) . .
O40 K2 O46 160.4(2) . .
O107 K2 O108 77.6(3) . .
O45 K2 O108 152.8(3) . .
O106 K2 O108 111.2(3) . .
O42 K2 O108 73.6(3) . .
O37 K2 O108 98.7(3) . .
O40 K2 O108 125.5(3) . .
O46 K2 O108 56.7(3) . .
O107 K2 O52 76.0(3) . .
O45 K2 O52 87.7(2) . .
O106 K2 O52 58.7(2) . .
O42 K2 O52 173.2(2) . .
O37 K2 O52 130.3(2) . .
O40 K2 O52 121.4(2) . .
O46 K2 O52 51.9(2) . .
O108 K2 O52 108.5(2) . .
O107 K2 W8 134.6(2) . .
O45 K2 W8 80.39(15) . .
O106 K2 W8 90.1(2) . .
O42 K2 W8 28.76(14) . .
O37 K2 W8 66.28(14) . .
O40 K2 W8 29.35(16) . .
O46 K2 W8 144.64(18) . .
O108 K2 W8 96.1(2) . .
O52 K2 W8 145.29(14) . .
O107 K2 W11 116.0(2) . .
O45 K2 W11 30.58(13) . .
O106 K2 W11 77.5(2) . .
O42 K2 W11 78.83(15) . .
O37 K2 W11 66.77(15) . .
O40 K2 W11 27.55(16) . .
O46 K2 W11 149.93(18) . .
O108 K2 W11 152.2(2) . .
O52 K2 W11 98.54(14) . .
W8 K2 W11 56.71(3) . .
O107 K2 W9 83.1(2) . .
O45 K2 W9 79.41(16) . .
O106 K2 W9 142.1(2) . .
O42 K2 W9 30.01(16) . .
O37 K2 W9 27.90(15) . .
O40 K2 W9 66.19(16) . .
O46 K2 W9 128.44(18) . .
O108 K2 W9 77.4(2) . .
O52 K2 W9 156.13(15) . .
W8 K2 W9 52.02(3) . .
W11 K2 W9 80.40(5) . .
O123 K3 O121 154.3(4) . .
O123 K3 O122 100.6(3) . .
O121 K3 O122 86.0(3) . .
O123 K3 O125 71.2(3) . .
O121 K3 O125 119.1(3) . .
O122 K3 O125 139.1(3) . .
O123 K3 O124 128.2(3) . .
O121 K3 O124 70.5(3) . .
O122 K3 O124 109.8(2) . .
O125 K3 O124 58.2(2) . .
O123 K3 O130 79.9(3) . .
O121 K3 O130 125.6(3) . .
O122 K3 O130 72.7(3) . .
O125 K3 O130 66.4(3) . .
O124 K3 O130 70.9(3) . .
O123 K3 O203 86.4(3) . .
O121 K3 O203 72.7(3) . .
O122 K3 O203 138.1(3) . .
O125 K3 O203 82.5(3) . .
O124 K3 O203 96.7(3) . .
O130 K3 O203 148.6(3) . .
O123 K3 C3 79.3(3) . .
O121 K3 C3 76.8(3) . .
O122 K3 C3 84.1(3) . .
O125 K3 C3 130.5(3) . .
O124 K3 C3 143.0(3) . .
O130 K3 C3 145.2(3) . .
O203 K3 C3 56.4(3) . .
O123 K3 W4 98.2(2) . 2
O121 K3 W4 92.4(3) . 2
O122 K3 W4 138.9(2) . 2
O125 K3 W4 27.49(16) . 2
O124 K3 W4 33.81(14) . 2
O130 K3 W4 75.14(19) . 2
O203 K3 W4 79.0(2) . 2
C3 K3 W4 135.4(2) . 2
O123 K3 W5 140.1(3) . 2
O121 K3 W5 64.6(2) . 2
O122 K3 W5 85.75(19) . 2
O125 K3 W5 78.37(17) . 2
O124 K3 W5 24.23(13) . 2
O130 K3 W5 64.3(2) . 2
O203 K3 W5 114.8(2) . 2
C3 K3 W5 140.6(3) . 2
W4 K3 W5 57.22(4) 2 2
O123 K3 W6 84.7(2) . 2
O121 K3 W6 103.2(2) . 2
O122 K3 W6 17.21(18) . 2
O125 K3 W6 126.7(2) . 2
O124 K3 W6 116.05(16) . 2
O130 K3 W6 62.99(19) . 2
O203 K3 W6 143.9(2) . 2
C3 K3 W6 87.6(2) . 2
W4 K3 W6 136.87(8) 2 2
W5 K3 W6 93.70(6) 2 2
O123 K3 K7 44.0(2) . .
O121 K3 K7 159.7(3) . .
O122 K3 K7 99.3(2) . .
O125 K3 K7 46.41(19) . .
O124 K3 K7 89.35(18) . .
O130 K3 K7 40.7(2) . .
O203 K3 K7 113.2(2) . .
C3 K3 K7 123.0(3) . .
W4 K3 K7 70.64(8) 2 .
W5 K3 K7 96.12(8) 2 .
W6 K3 K7 83.33(8) 2 .
O110 K4 O109 74.9(4) . .
O110 K4 O108 94.0(3) . .
O109 K4 O108 165.4(5) . .
O110 K4 O63 85.4(3) . .
O109 K4 O63 102.1(5) . .
O108 K4 O63 67.0(3) . .
O110 K4 O118 82.9(4) . .
O109 K4 O118 92.5(5) . .
O108 K4 O118 95.5(3) . .
O63 K4 O118 158.2(3) . .
O110 K4 O42 153.4(3) . .
O109 K4 O42 118.6(4) . .
O108 K4 O42 75.5(3) . .
O63 K4 O42 111.6(3) . .
O118 K4 O42 74.0(3) . .
O110 K4 O17 146.1(3) . .
O109 K4 O17 72.0(4) . .
O108 K4 O17 117.1(3) . .
O63 K4 O17 94.1(3) . .
O118 K4 O17 105.8(3) . .
O42 K4 O17 56.2(2) . .
O110 K4 W8 161.3(3) . .
O109 K4 W8 90.8(4) . .
O108 K4 W8 101.9(2) . .
O63 K4 W8 109.9(2) . .
O118 K4 W8 85.7(2) . .
O42 K4 W8 30.24(13) . .
O17 K4 W8 27.29(17) . .
O110 K4 K2 139.4(2) . .
O109 K4 K2 137.4(4) . .
O108 K4 K2 49.0(2) . .
O63 K4 K2 66.6(2) . .
O118 K4 K2 112.4(2) . .
O42 K4 K2 45.79(16) . .
O17 K4 K2 68.23(17) . .
W8 K4 K2 59.09(6) . .
O110 K4 K8 36.6(2) . .
O109 K4 K8 41.9(4) . .
O108 K4 K8 124.4(2) . .
O63 K4 K8 81.7(2) . .
O118 K4 K8 99.3(2) . .
O42 K4 K8 159.99(17) . .
O17 K4 K8 109.6(2) . .
W8 K4 K8 132.32(10) . .
K2 K4 K8 147.68(12) . .
O110 K4 Na1 62.7(3) . .
O109 K4 Na1 107.6(4) . .
O108 K4 Na1 74.4(2) . .
O63 K4 Na1 127.4(2) . .
O118 K4 Na1 31.1(2) . .
O42 K4 Na1 90.80(18) . .
O17 K4 Na1 135.9(2) . .
W8 K4 Na1 112.02(11) . .
K2 K4 Na1 111.39(11) . .
K8 K4 Na1 92.51(12) . .
O113 K5 O41 77.8(2) . 4_566
O113 K5 O116 119.0(3) . .
O41 K5 O116 153.5(3) 4_566 .
O113 K5 O117 156.0(4) . .
O41 K5 O117 99.0(3) 4_566 .
O116 K5 O117 73.7(3) . .
O113 K5 O114 75.1(3) . .
O41 K5 O114 74.9(4) 4_566 .
O116 K5 O114 89.2(4) . .
O117 K5 O114 127.6(4) . .
O113 K5 O119 86.7(3) . .
O41 K5 O119 126.3(3) 4_566 .
O116 K5 O119 77.5(3) . .
O117 K5 O119 75.9(3) . .
O114 K5 O119 148.8(4) . .
O113 K5 O115 137.4(3) . .
O41 K5 O115 86.1(3) 4_566 .
O116 K5 O115 67.7(3) . .
O117 K5 O115 65.0(4) . .
O114 K5 O115 62.6(4) . .
O119 K5 O115 133.1(3) . .
O113 K5 Na1 158.0(2) . .
O41 K5 Na1 119.2(2) 4_566 .
O116 K5 Na1 40.0(3) . .
O117 K5 Na1 41.9(3) . .
O114 K5 Na1 95.1(3) . .
O119 K5 Na1 92.6(2) . .
O115 K5 Na1 40.8(2) . .
O113 K5 W11 96.36(18) . 4_566
O41 K5 W11 18.88(16) 4_566 4_566
O116 K5 W11 136.9(3) . 4_566
O117 K5 W11 83.5(2) . 4_566
O114 K5 W11 76.2(3) . 4_566
O119 K5 W11 131.9(2) . 4_566
O115 K5 W11 69.6(2) . 4_566
Na1 K5 W11 100.35(12) . 4_566
O104 K6 O16 116.1(4) . .
O104 K6 O105 107.0(4) . .
O16 K6 O105 124.4(4) . .
O104 K6 O121 150.1(5) . 2_545
O16 K6 O121 77.2(3) . 2_545
O105 K6 O121 82.6(4) . 2_545
O104 K6 O112 79.8(5) . .
O16 K6 O112 72.7(3) . .
O105 K6 O112 82.7(4) . .
O121 K6 O112 130.0(4) 2_545 .
O104 K6 O122 80.3(3) . 2_545
O16 K6 O122 70.4(2) . 2_545
O105 K6 O122 153.3(4) . 2_545
O121 K6 O122 79.7(3) 2_545 2_545
O112 K6 O122 123.9(4) . 2_545
O104 K6 O68 65.9(4) . .
O16 K6 O68 151.2(3) . .
O105 K6 O68 77.8(4) . .
O121 K6 O68 89.5(3) 2_545 .
O112 K6 O68 132.8(3) . .
O122 K6 O68 82.3(3) 2_545 .
O104 K6 W5 134.4(4) . .
O16 K6 W5 19.17(17) . .
O105 K6 W5 107.2(3) . .
O121 K6 W5 63.8(2) 2_545 .
O112 K6 W5 75.6(3) . .
O122 K6 W5 82.51(18) 2_545 .
O68 K6 W5 151.3(2) . .
O104 K6 K3 120.7(3) . 2_545
O16 K6 K3 59.53(17) . 2_545
O105 K6 K3 122.9(3) . 2_545
O121 K6 K3 40.6(2) 2_545 2_545
O112 K6 K3 132.2(3) . 2_545
O122 K6 K3 40.86(16) 2_545 2_545
O68 K6 K3 93.9(2) . 2_545
W5 K6 K3 59.18(6) . 2_545
O130 K7 O126 122.8(4) . .
O130 K7 O129 83.1(5) . .
O126 K7 O129 148.0(5) . .
O130 K7 O127 88.1(4) . .
O126 K7 O127 87.9(5) . .
O129 K7 O127 73.4(7) . .
O130 K7 O128 149.5(3) . .
O126 K7 O128 76.1(3) . .
O129 K7 O128 90.0(6) . .
O127 K7 O128 118.4(4) . .
O130 K7 O123 79.0(3) . .
O126 K7 O123 76.7(4) . .
O129 K7 O123 130.9(6) . .
O127 K7 O123 149.7(4) . .
O128 K7 O123 83.4(3) . .
O130 K7 O125 65.3(3) . .
O126 K7 O125 57.5(3) . .
O129 K7 O125 142.0(6) . .
O127 K7 O125 84.4(4) . .
O128 K7 O125 127.9(3) . .
O123 K7 O125 65.3(3) . .
O130 K7 O131 92.9(3) . .
O126 K7 O131 116.0(4) . .
O129 K7 O131 77.0(6) . .
O127 K7 O131 150.0(4) . .
O128 K7 O131 56.6(3) . .
O123 K7 O131 58.9(3) . .
O125 K7 O131 123.0(3) . .
O130 K7 K3 43.6(2) . .
O126 K7 K3 88.6(3) . .
O129 K7 K3 122.7(4) . .
O127 K7 K3 114.9(3) . .
O128 K7 K3 123.5(3) . .
O123 K7 K3 40.1(2) . .
O125 K7 K3 42.15(17) . .
O131 K7 K3 85.1(2) . .
O110 K8 O120 79.7(4) . .
O110 K8 O10 106.9(4) . .
O120 K8 O10 116.0(4) . .
O110 K8 O217 98.9(6) . .
O120 K8 O217 73.7(6) . .
O10 K8 O217 153.6(6) . .
O110 K8 O109 71.2(4) . .
O120 K8 O109 147.5(5) . .
O10 K8 O109 86.6(4) . .
O217 K8 O109 96.7(7) . .
O110 K8 C3 159.0(4) . .
O120 K8 C3 80.2(4) . .
O10 K8 C3 87.3(3) . .
O217 K8 C3 69.6(6) . .
O109 K8 C3 126.3(5) . .
O110 K8 C2 148.1(4) . .
O120 K8 C2 72.9(4) . .
O10 K8 C2 72.2(3) . .
O217 K8 C2 88.9(6) . .
O109 K8 C2 138.9(4) . .
C3 K8 C2 23.0(4) . .
O110 K8 W2 111.4(3) . .
O120 K8 W2 142.2(4) . .
O10 K8 W2 26.84(16) . .
O217 K8 W2 135.1(5) . .
O109 K8 W2 65.0(3) . .
C3 K8 W2 88.3(2) . .
C2 K8 W2 82.5(2) . .
O110 K8 K4 36.5(2) . .
O120 K8 K4 109.7(4) . .
O10 K8 K4 109.7(2) . .
O217 K8 K4 87.7(6) . .
O109 K8 K4 38.0(3) . .
C3 K8 K4 152.0(3) . .
C2 K8 K4 174.9(3) . .
W2 K8 K4 97.28(12) . .
O22 K9 O132 124.1(4) 2 4_566
O22 K9 O57 144.3(4) 2 3_666
O132 K9 O57 91.5(3) 4_566 3_666
O22 K9 O13 117.8(4) 2 3_566
O132 K9 O13 88.1(3) 4_566 3_566
O57 K9 O13 55.5(3) 3_666 3_566
O22 K9 O11 73.9(3) 2 3_566
O132 K9 O11 87.8(3) 4_566 3_566
O57 K9 O11 109.4(3) 3_666 3_566
O13 K9 O11 53.8(3) 3_566 3_566
O22 K9 O123 92.3(3) 2 .
O132 K9 O123 139.4(4) 4_566 .
O57 K9 O123 55.1(3) 3_666 .
O13 K9 O123 89.8(3) 3_566 .
O11 K9 O123 122.4(4) 3_566 .
O22 K9 C2 94.1(4) 2 .
O132 K9 C2 93.1(4) 4_566 .
O57 K9 C2 84.7(4) 3_666 .
O13 K9 C2 140.2(4) 3_566 .
O11 K9 C2 165.9(4) 3_566 .
O123 K9 C2 64.3(4) . .
O22 K9 C1 70.9(3) 2 .
O132 K9 C1 100.0(4) 4_566 .
O57 K9 C1 107.7(4) 3_666 .
O13 K9 C1 161.9(4) 3_566 .
O11 K9 C1 141.9(4) 3_566 .
O123 K9 C1 73.5(3) . .
C2 K9 C1 24.3(3) . .
O22 K9 O131 51.8(3) 2 .
O132 K9 O131 165.1(4) 4_566 .
O57 K9 O131 93.4(3) 3_666 .
O13 K9 O131 83.1(3) 3_566 .
O11 K9 O131 77.3(3) 3_566 .
O123 K9 O131 52.9(3) . .
C2 K9 O131 101.4(4) . .
C1 K9 O131 92.0(3) . .
O22 K9 O132 54.3(3) 2 2
O132 K9 O132 73.3(3) 4_566 2
O57 K9 O132 153.6(3) 3_666 2
O13 K9 O132 101.6(3) 3_566 2
O11 K9 O132 50.1(3) 3_566 2
O123 K9 O132 146.3(3) . 2
C2 K9 O132 116.8(4) . 2
C1 K9 O132 96.2(3) . 2
O131 K9 O132 96.7(3) . 2
O22 K9 W16 146.2(4) 2 3_666
O132 K9 W16 79.2(2) 4_566 3_666
O57 K9 W16 27.67(15) 3_666 3_666
O13 K9 W16 31.57(17) 3_566 3_666
O11 K9 W16 84.1(2) 3_566 3_666
O123 K9 W16 78.1(3) . 3_666
C2 K9 W16 109.9(3) . 3_666
C1 K9 W16 134.0(3) . 3_666
O131 K9 W16 98.9(3) . 3_666
O132 K9 W16 126.2(3) 2 3_666
O22 K9 W3 100.1(3) 2 3_566
O132 K9 W3 77.7(3) 4_566 3_566
O57 K9 W3 84.7(2) 3_666 3_566
O13 K9 W3 30.41(17) 3_566 3_566
O11 K9 W3 26.79(15) 3_566 3_566
O123 K9 W3 116.3(3) . 3_566
C2 K9 W3 165.8(3) . 3_566
C1 K9 W3 167.5(4) . 3_566
O131 K9 W3 88.7(3) . 3_566
O132 K9 W3 71.3(2) 2 3_566
W16 K9 W3 58.04(12) 3_666 3_566
N1 C1 C2 121.6(12) . .
N1 C1 K9 159.8(8) . .
C2 C1 K9 75.6(8) . .
C3 C2 C1 119.9(12) . .
C3 C2 K9 156.7(10) . .
C1 C2 K9 80.1(8) . .
C3 C2 K8 74.4(9) . .
C1 C2 K8 103.4(9) . .
K9 C2 K8 114.8(4) . .
C2 C3 C4 118.3(12) . .
C2 C3 K8 82.6(9) . .
C4 C3 K8 98.6(9) . .
C2 C3 K3 91.7(9) . .
C4 C3 K3 90.1(9) . .
K8 C3 K3 171.1(5) . .
C5 C4 C3 117.4(12) . .
N1 C5 C4 123.0(11) . .
N1 C5 C24 115.9(10) . 2
C4 C5 C24 121.1(11) . 2
N2 C6 C7 121.4(10) . .
C8 C7 C6 118.5(12) . .
C9 C8 C7 121.9(12) . .
C8 C9 C10 117.6(12) . .
N2 C10 C9 121.1(12) . .
N2 C10 C11 114.9(11) . .
C9 C10 C11 123.9(11) . .
O62 C11 O61 122.4(12) . .
O62 C11 C10 123.0(11) . .
O61 C11 C10 114.3(11) . .
O65 C12 O66 125.3(12) . .
O65 C12 C13 118.7(11) . .
O66 C12 C13 116.0(11) . .
N3 C13 C14 123.5(11) . .
N3 C13 C12 114.6(10) . .
C14 C13 C12 121.8(12) . .
C13 C14 C17 118.3(13) . .
N3 C15 C16 121.1(12) . .
C17 C16 C15 120.2(13) . .
C16 C17 C14 118.4(11) . .
O63 C18 O64 124.6(10) . .
O63 C18 C19 121.4(11) . .
O64 C18 C19 113.9(10) . .
N4 C19 C20 123.0(11) . .
N4 C19 C18 115.6(10) . .
C20 C19 C18 121.4(11) . .
C21 C20 C19 117.3(12) . .
C20 C21 C22 120.7(12) . .
C21 C22 C23 117.6(12) . .
N4 C23 C22 122.0(11) . .
O68 C24 O67 126.2(11) . .
O68 C24 C5 120.0(11) . 2_545
O67 C24 C5 113.8(10) . 2_545
C5 N1 C1 119.8(10) . .
C5 N1 W1 114.9(7) . .
C1 N1 W1 125.2(8) . .
C6 N2 C10 119.3(10) . .
C6 N2 W19 126.3(8) . .
C10 N2 W19 114.3(8) . .
C15 N3 C13 118.4(10) . .
C15 N3 Tb2 125.9(8) . .
C13 N3 Tb2 115.1(7) . .
C19 N4 C23 119.4(10) . .
C19 N4 W18 115.1(7) . 2_655
C23 N4 W18 125.0(8) . 2_655
O116 Na1 O112 100.0(5) . .
O116 Na1 O111 174.3(4) . .
O112 Na1 O111 85.2(4) . .
O116 Na1 O118 97.4(4) . .
O112 Na1 O118 89.4(4) . .
O111 Na1 O118 84.7(4) . .
O116 Na1 O115 83.9(4) . .
O112 Na1 O115 94.9(5) . .
O111 Na1 O115 93.6(4) . .
O118 Na1 O115 175.2(5) . .
O116 Na1 O117 84.9(4) . .
O112 Na1 O117 171.6(5) . .
O111 Na1 O117 89.6(4) . .
O118 Na1 O117 96.8(4) . .
O115 Na1 O117 78.7(4) . .
O116 Na1 K5 47.4(3) . .
O112 Na1 K5 132.2(4) . .
O111 Na1 K5 127.1(3) . .
O118 Na1 K5 123.4(3) . .
O115 Na1 K5 54.5(3) . .
O117 Na1 K5 47.6(3) . .
O116 Na1 K4 102.6(3) . .
O112 Na1 K4 123.3(3) . .
O111 Na1 K4 76.0(3) . .
O118 Na1 K4 36.7(3) . .
O115 Na1 K4 138.6(4) . .
O117 Na1 K4 61.5(3) . .
K5 Na1 K4 100.24(15) . .
W6 O1 W1 156.3(4) 2 .
W1 O2 Tb1 166.5(5) . 2
W1 O3 W2 159.6(4) . .
W4 O5 W2 143.3(4) . .
W4 O5 K1 98.9(3) . 2
W2 O5 K1 114.5(3) . 2
As1 O6 W2 118.2(4) . .
As1 O6 W3 119.2(4) . .
W2 O6 W3 93.0(3) . .
As1 O6 W5 129.6(4) . .
W2 O6 W5 91.4(3) . .
W3 O6 W5 96.9(3) . .
W5 O7 W3 121.7(4) . .
W2 O8 W5 116.5(3) . .
W5 O9 W17 156.9(4) . 1_455
W2 O10 W3 118.2(4) . .
W2 O10 K8 111.7(3) . .
W3 O10 K8 123.8(3) . .
W3 O11 K9 97.6(4) . 3_566
W3 O12 Tb1 158.5(4) . 2
W16 O13 W3 140.0(4) 1_455 .
W16 O13 K9 92.0(3) 1_455 3_566
W3 O13 K9 96.3(3) . 3_566
As1 O14 W15 131.8(4) . 1_455
As1 O14 W4 129.2(4) . .
W15 O14 W4 95.9(3) 1_455 .
W15 O15 W4 116.5(4) 1_455 .
W5 O16 K6 129.3(4) . .
W8 O17 K4 100.5(3) . .
W6 O18 W8 117.3(4) . .
W8 O19 W7 146.2(4) . .
W6 O20 W7 147.0(4) . .
W7 O21 W10 118.3(4) . .
W7 O22 Tb1 129.1(4) . .
W7 O22 K9 114.4(4) . 2_545
Tb1 O22 K9 116.5(4) . 2_545
W10 O23 Tb1 126.0(3) . .
W10 O25 W13 150.9(5) . .
W18 O27 W13 157.9(4) . .
W18 O28 Tb2 159.3(4) . .
W18 O29 Tb1 166.4(5) . .
As2 O30 W10 130.8(4) . .
As2 O30 W7 128.8(4) . .
W10 O30 W7 94.1(3) . .
W13 O31 W11 119.3(4) . .
As2 O32 W12 114.8(3) . .
As2 O32 W11 129.5(4) . .
W12 O32 W11 103.9(3) . .
As2 O32 W13 121.1(4) . .
W12 O32 W13 91.3(3) . .
W11 O32 W13 87.6(2) . .
W13 O33 W12 120.0(3) . .
W12 O34 Tb2 157.1(4) . .
W9 O35 Tb2 161.4(4) . .
W12 O37 W9 141.5(4) . .
W12 O37 K2 109.9(3) . .
W9 O37 K2 107.4(3) . .
W6 O38 W9 118.9(4) . .
As2 O39 W9 114.9(3) . .
As2 O39 W8 132.5(4) . .
W9 O39 W8 95.9(3) . .
As2 O39 W6 124.5(4) . .
W9 O39 W6 90.8(2) . .
W8 O39 W6 87.8(2) . .
W11 O40 W8 150.6(4) . .
W11 O40 K2 106.7(3) . .
W8 O40 K2 101.3(3) . .
W11 O41 K5 130.4(4) . 4_565
W8 O42 W9 119.0(4) . .
W8 O42 K2 104.5(3) . .
W9 O42 K2 106.3(3) . .
W8 O42 K4 98.2(3) . .
W9 O42 K4 134.5(3) . .
K2 O42 K4 86.7(2) . .
W11 O44 W10 143.2(4) . .
W11 O45 W12 115.7(3) . .
W11 O45 K2 105.6(3) . .
W12 O45 K2 105.3(3) . .
W14 O46 K2 112.7(4) . .
W15 O48 W17 144.9(5) . .
As1 O50 W14 115.3(3) 1_655 .
As1 O50 W16 119.7(4) 1_655 .
W14 O50 W16 93.6(3) . .
As1 O50 W17 133.5(4) 1_655 .
W14 O50 W17 90.6(3) . .
W16 O50 W17 94.5(3) . .
W17 O51 W14 118.4(4) . .
W14 O52 W15 142.5(4) . .
W14 O52 K2 92.6(3) . .
W15 O52 K2 112.8(3) . .
W14 O53 W18 158.1(5) . 2_655
W14 O54 W16 121.0(4) . .
W16 O55 Tb1 158.9(5) . 2_655
W17 O56 W16 120.9(4) . .
W16 O57 K9 99.0(4) . 3_666
W19 O58 Tb2 151.4(4) . .
W19 O58 K1 99.3(3) . .
Tb2 O58 K1 96.9(3) . .
W19 O59 W15 148.8(4) . 2_645
W4 O60 W19 141.8(4) 2_545 .
W4 O60 K1 111.0(3) 2_545 .
W19 O60 K1 96.2(3) . .
C11 O61 W19 123.0(8) . .
C11 O61 K1 119.2(7) . .
W19 O61 K1 91.0(3) . .
C18 O63 K4 166.0(9) . .
C18 O64 W18 124.2(7) . 2_655
C12 O66 Tb2 125.3(8) . .
C12 O66 K1 127.3(8) . .
Tb2 O66 K1 107.0(3) . .
C24 O67 W1 123.4(7) . 2_545
C24 O67 K1 134.8(8) . .
W1 O67 K1 95.8(3) 2_545 .
C24 O68 K6 103.8(11) . .
W1 O100 Tb2 156.1(5) 2_545 .
W1 O100 K1 101.3(3) 2_545 .
Tb2 O100 K1 97.6(2) . .
K4 O108 K2 86.4(3) . .
K4 O109 K8 100.1(5) . .
K4 O110 K8 106.8(4) . .
Na1 O112 K6 120.8(5) . .
W19 O113 K5 142.6(4) 3_656 .
Na1 O115 K5 84.7(4) . .
Na1 O116 K5 92.6(4) . .
Na1 O117 K5 90.5(4) . .
Na1 O118 K4 112.2(4) . .
K3 O121 K6 97.0(4) . 2
W6 O122 K3 134.9(4) 2 .
W6 O122 K6 130.2(4) 2 2
K3 O122 K6 93.6(3) . 2
K3 O123 K7 95.9(3) . .
K3 O123 K9 134.6(4) . .
K7 O123 K9 123.0(4) . .
W5 O124 W4 144.8(5) 2 2
W5 O124 K3 116.5(3) 2 .
W4 O124 K3 93.7(3) 2 .
W4 O125 K3 104.2(4) 2 .
W4 O125 K7 143.7(5) 2 .
K3 O125 K7 91.4(2) . .
K7 O130 K3 95.8(3) . .
W7 O131 K7 141.4(4) 2 .
W7 O131 K9 91.0(4) 2 .
K7 O131 K9 112.8(3) . .
Tb1 O132 K9 126.4(4) . 4_565
Tb1 O132 K9 93.5(3) . 2_545
K9 O132 K9 106.7(3) 4_565 2_545

loop_
_geom_bond_atom_site_label_1
_geom_bond_atom_site_label_2
_geom_bond_distance
_geom_bond_site_symmetry_2
W1 O100 1.726(7) 2
W1 O2 1.758(7) .
W1 O3 1.871(7) .
W1 O1 1.885(8) .
W1 O67 2.149(8) 2
W1 N1 2.311(10) .
W1 K1 3.723(3) 2
W2 O4 1.719(8) .
W2 O8 1.879(7) .
W2 O10 1.916(7) .
W2 O3 1.923(7) .
W2 O5 1.945(7) .
W2 O6 2.305(8) .
W2 K8 3.942(5) .
W3 O11 1.723(7) .
W3 O12 1.774(8) .
W3 O13 1.929(8) .
W3 O10 1.986(8) .
W3 O7 2.061(8) .
W3 O6 2.309(7) .
W3 K9 3.788(9) 3_566
W4 O125 1.727(8) 2_545
W4 O60 1.827(8) 2
W4 O5 1.882(7) .
W4 O15 1.965(8) .
W4 O124 2.024(7) 2_545
W4 O14 2.238(8) .
W4 K3 3.629(3) 2_545
W4 K1 3.834(3) 2
W5 O16 1.737(8) .
W5 O124 1.870(7) 2_545
W5 O9 1.879(8) .
W5 O7 1.900(8) .
W5 O8 2.007(7) .
W5 O6 2.314(8) .
W5 K3 4.080(3) 2_545
W5 K6 4.093(4) .
W6 O122 1.730(8) 2_545
W6 O1 1.875(8) 2_545
W6 O20 1.885(7) .
W6 O18 1.901(8) .
W6 O38 1.925(6) .
W6 O39 2.426(7) .
W6 K3 4.140(3) 2_545
W7 O131 1.737(8) 2_545
W7 O22 1.800(8) .
W7 O21 1.929(8) .
W7 O20 1.950(7) .
W7 O19 2.022(7) .
W7 O30 2.272(7) .
W7 K9 3.828(8) 2_545
W8 O17 1.728(9) .
W8 O19 1.881(7) .
W8 O42 1.886(7) .
W8 O40 1.896(8) .
W8 O18 1.948(8) .
W8 O39 2.313(7) .
W8 K4 3.705(3) .
W8 K2 3.793(2) .
W9 O36 1.742(7) .
W9 O35 1.792(8) .
W9 O37 1.944(8) .
W9 O38 1.964(8) .
W9 O42 2.066(8) .
W9 O39 2.273(7) .
W9 K2 3.965(3) .
W10 O24 1.730(8) .
W10 O23 1.789(7) .
W10 O25 1.915(8) .
W10 O21 1.940(7) .
W10 O44 2.103(8) .
W10 O30 2.267(7) .
W11 O41 1.737(8) .
W11 O44 1.807(7) .
W11 O40 1.894(8) .
W11 O31 1.924(9) .
W11 O45 2.072(6) .
W11 O32 2.334(8) .
W11 K2 3.923(3) .
W11 K5 4.088(3) 4_565
W12 O43 1.729(7) .
W12 O34 1.765(8) .
W12 O37 1.893(8) .
W12 O33 1.949(7) .
W12 O45 2.173(7) .
W12 O32 2.231(6) .
W12 K2 3.987(3) .
W13 O26 1.715(9) .
W13 O27 1.899(7) .
W13 O31 1.902(8) .
W13 O33 1.910(6) .
W13 O25 1.916(7) .
W13 O32 2.436(7) .
W14 O46 1.732(8) .
W14 O53 1.890(8) .
W14 O52 1.902(7) .
W14 O54 1.911(7) .
W14 O51 1.943(7) .
W14 O50 2.301(8) .
W14 K2 3.967(2) .
W15 O47 1.732(8) .
W15 O48 1.844(7) .
W15 O52 1.906(8) .
W15 O15 1.909(8) 1_655
W15 O59 2.014(7) 2_655
W15 O14 2.198(8) 1_655
W16 O57 1.722(7) .
W16 O55 1.762(9) .
W16 O13 1.918(8) 1_655
W16 O54 1.943(8) .
W16 O56 2.077(8) .
W16 O50 2.301(7) .
W16 K9 3.662(8) 3_666
W17 O49 1.724(8) .
W17 O56 1.863(8) .
W17 O51 1.921(8) .
W17 O9 1.926(8) 1_655
W17 O48 1.963(7) .
W17 O50 2.366(8) .
W18 O28 1.732(7) .
W18 O29 1.746(8) .
W18 O27 1.880(7) .
W18 O53 1.907(8) 2_645
W18 O64 2.152(7) 2_645
W18 N4 2.336(9) 2_645
W19 O113 1.742(8) 3_656
W19 O58 1.759(8) .
W19 O59 1.845(7) .
W19 O61 2.069(8) .
W19 O60 2.135(8) .
W19 N2 2.264(9) .
W19 K1 3.681(3) .
As1 O14 1.745(7) .
As1 O6 1.823(8) .
As1 O50 1.825(8) 1_455
As2 O30 1.753(7) .
As2 O39 1.793(7) .
As2 O32 1.830(8) .
Tb1 O55 2.305(9) 2_645
Tb1 O22 2.309(8) .
Tb1 O2 2.313(7) 2_545
Tb1 O23 2.332(7) .
Tb1 O29 2.354(8) .
Tb1 O12 2.366(8) 2_545
Tb1 O132 2.371(7) .
Tb1 K9 4.277(8) 2_545
Tb2 O66 2.311(8) .
Tb2 O35 2.346(8) .
Tb2 O100 2.376(7) .
Tb2 O101 2.382(8) .
Tb2 O28 2.388(7) .
Tb2 O34 2.395(8) .
Tb2 O58 2.426(8) .
Tb2 N3 2.559(8) .
Tb2 K1 4.047(3) .
K1 O102 2.692(16) .
K1 O66 2.714(9) .
K1 O60 2.778(9) .
K1 O67 2.830(8) .
K1 O103 2.886(16) .
K1 O58 2.961(8) .
K1 O100 2.977(8) .
K1 O61 3.007(8) .
K1 O5 3.061(8) 2_545
K1 W1 3.723(3) 2_545
K1 W4 3.834(3) 2_545
K2 O107 2.773(10) .
K2 O45 2.819(8) .
K2 O106 2.833(11) .
K2 O42 2.852(8) .
K2 O37 2.923(8) .
K2 O40 2.934(7) .
K2 O46 2.962(8) .
K2 O108 3.003(11) .
K2 O52 3.394(8) .
K3 O123 2.699(10) .
K3 O121 2.732(12) .
K3 O122 2.732(8) .
K3 O125 2.797(9) .
K3 O124 2.886(8) .
K3 O130 2.887(12) .
K3 O203 3.097(12) .
K3 C3 3.532(16) .
K3 W4 3.629(3) 2
K3 W5 4.080(3) 2
K3 W6 4.140(3) 2
K3 K7 4.167(5) .
K4 O110 2.720(12) .
K4 O109 2.737(16) .
K4 O108 2.798(11) .
K4 O63 2.811(10) .
K4 O118 2.827(13) .
K4 O42 2.932(9) .
K4 O17 2.978(8) .
K4 K8 4.374(6) .
K4 Na1 4.383(7) .
K5 O113 2.730(8) .
K5 O41 2.741(8) 4_566
K5 O116 2.762(11) .
K5 O117 2.769(11) .
K5 O114 2.803(18) .
K5 O119 3.024(12) .
K5 O115 3.064(13) .
K5 Na1 3.748(6) .
K5 W11 4.088(3) 4_566
K6 O104 2.741(16) .
K6 O16 2.766(9) .
K6 O105 2.784(16) .
K6 O121 2.834(12) 2_545
K6 O112 2.920(13) .
K6 O122 2.981(9) 2_545
K6 O68 3.343(16) .
K6 K3 4.168(4) 2_545
K7 O130 2.729(10) .
K7 O126 2.738(16) .
K7 O129 2.82(2) .
K7 O127 2.845(16) .
K7 O128 2.875(11) .
K7 O123 2.909(12) .
K7 O125 3.019(9) .
K7 O131 3.025(10) .
K8 O110 2.727(12) .
K8 O120 2.791(16) .
K8 O10 2.808(9) .
K8 O217 2.84(3) .
K8 O109 2.97(2) .
K8 C3 3.410(16) .
K8 C2 3.511(15) .
K9 O22 2.715(11) 2
K9 O132 2.717(12) 4_566
K9 O57 2.973(12) 3_666
K9 O13 3.054(12) 3_566
K9 O11 3.152(12) 3_566
K9 O123 3.163(14) .
K9 C2 3.275(17) .
K9 C1 3.331(14) .
K9 O131 3.382(12) .
K9 O132 3.416(13) 2
K9 W16 3.662(8) 3_666
K9 W3 3.788(9) 3_566
C1 N1 1.343(15) .
C1 C2 1.392(17) .
C2 C3 1.38(2) .
C3 C4 1.427(19) .
C4 C5 1.405(17) .
C5 N1 1.323(16) .
C5 C24 1.517(16) 2
C6 N2 1.352(16) .
C6 C7 1.393(17) .
C7 C8 1.367(19) .
C8 C9 1.36(2) .
C9 C10 1.417(19) .
C10 N2 1.358(16) .
C10 C11 1.464(19) .
C11 O62 1.218(16) .
C11 O61 1.320(15) .
C12 O65 1.228(17) .
C12 O66 1.273(15) .
C12 C13 1.522(17) .
C13 N3 1.343(17) .
C13 C14 1.364(17) .
C14 C17 1.42(2) .
C15 N3 1.324(16) .
C15 C16 1.422(18) .
C16 C17 1.34(2) .
C18 O63 1.229(16) .
C18 O64 1.279(15) .
C18 C19 1.511(16) .
C19 N4 1.315(16) .
C19 C20 1.400(18) .
C20 C21 1.38(2) .
C21 C22 1.39(2) .
C22 C23 1.395(18) .
C23 N4 1.344(15) .
C24 O68 1.208(17) .
C24 O67 1.281(15) .
C24 C5 1.517(16) 2_545
N4 W18 2.336(9) 2_655
Na1 O116 2.411(13) .
Na1 O112 2.413(16) .
Na1 O111 2.417(11) .
Na1 O118 2.446(12) .
Na1 O115 2.457(12) .
Na1 O117 2.501(13) .
O1 W6 1.875(8) 2
O2 Tb1 2.313(7) 2
O5 K1 3.061(8) 2
O9 W17 1.926(8) 1_455
O11 K9 3.152(12) 3_566
O12 Tb1 2.366(8) 2
O13 W16 1.918(8) 1_455
O13 K9 3.055(12) 3_566
O14 W15 2.198(8) 1_455
O15 W15 1.909(8) 1_455
O22 K9 2.715(10) 2_545
O41 K5 2.741(8) 4_565
O50 As1 1.825(8) 1_655
O53 W18 1.907(8) 2_655
O55 Tb1 2.305(9) 2_655
O57 K9 2.973(12) 3_666
O59 W15 2.014(7) 2_645
O60 W4 1.827(8) 2_545
O64 W18 2.152(7) 2_655
O67 W1 2.149(8) 2_545
O100 W1 1.726(7) 2_545
O113 W19 1.742(8) 3_656
O121 K6 2.834(12) 2
O122 W6 1.731(8) 2
O122 K6 2.981(9) 2
O124 W5 1.871(7) 2
O124 W4 2.024(7) 2
O125 W4 1.727(8) 2
O131 W7 1.737(8) 2
O132 K9 2.717(12) 4_565
O132 K9 3.416(13) 2_545
O209 O216 1.79(3) .
